data_4314631
loop_
_publ_author_name
'Rajendra S. Dhayal'
'Satyanarayan Sahoo'
'K. Hari Krishna Reddy'
'Shaikh M. Mobin'
'Eluvathingal D. Jemmis'
'Sundargopal Ghosh'

_publ_section_title
;
 Vertex-Fused Metallaborane Clusters: Synthesis, Characterization and
 Electronic Structure of [(\h5-C5Me5Mo)3MoB9H18]
;
_journal_name_full 'Inorganic Chemistry'
_journal_page_first 900
_journal_page_last 904
_journal_paper_doi 10.1021/ic901481q
_journal_volume 49
_journal_year 2010
_chemical_formula_sum 'C30.5 H63 B9 Cl Mo4'
_chemical_formula_weight 946.31
_chemical_name_systematic
;
 ?
;
_space_group_IT_number 86
_symmetry_cell_setting tetragonal
_symmetry_space_group_name_Hall '-P 4bc'
_symmetry_space_group_name_H-M 'P 42/n :2'
_atom_sites_solution_hydrogens geom
_atom_sites_solution_primary direct
_atom_sites_solution_secondary difmap
_audit_creation_method SHELXL-97
_cell_angle_alpha 90.00
_cell_angle_beta 90.00
_cell_angle_gamma 90.00
_cell_formula_units_Z 8
_cell_length_a 24.1435(2)
_cell_length_b 24.1435(2)
_cell_length_c 13.8299(2)
_cell_measurement_reflns_used 19859
_cell_measurement_temperature 150(2)
_cell_measurement_theta_max 32.7213
_cell_measurement_theta_min 3.3660
_cell_volume 8061.57(15)
_computing_cell_refinement 'CrysAlis RED, Oxford Diffraction Ltd.,'
_computing_data_collection 'CrysAlis CCD, Oxford Diffraction Ltd.,'
_computing_data_reduction 'CrysAlis RED, Oxford Diffraction Ltd.,'
_computing_molecular_graphics Ortep3
_computing_publication_material Shelx97
_computing_structure_refinement 'SHELXL-97 (Sheldrick, 1997)'
_computing_structure_solution 'SHELXS-97 (Sheldrick, 1997)'
_diffrn_ambient_temperature 150(2)
_diffrn_detector_area_resol_mean 15.9948
_diffrn_measured_fraction_theta_full 0.998
_diffrn_measured_fraction_theta_max 0.998
_diffrn_measurement_device_type 'OXFORD DIFFRACTION XCALIBUR-S'
_diffrn_measurement_method \w/q-scan
_diffrn_radiation_monochromator graphite
_diffrn_radiation_source 'Enhance (Mo) X-ray Source'
_diffrn_radiation_type MoK\a
_diffrn_radiation_wavelength 0.71073
_diffrn_reflns_av_R_equivalents 0.0547
_diffrn_reflns_av_sigmaI/netI 0.0472
_diffrn_reflns_limit_h_max 28
_diffrn_reflns_limit_h_min -28
_diffrn_reflns_limit_k_max 28
_diffrn_reflns_limit_k_min -28
_diffrn_reflns_limit_l_max 16
_diffrn_reflns_limit_l_min -16
_diffrn_reflns_number 59723
_diffrn_reflns_theta_full 24.99
_diffrn_reflns_theta_max 24.99
_diffrn_reflns_theta_min 3.38
_exptl_absorpt_coefficient_mu 1.303
_exptl_absorpt_correction_T_max 0.8386
_exptl_absorpt_correction_T_min 0.7538
_exptl_absorpt_correction_type multi-scan
_exptl_absorpt_process_details
;
CrysAlis RED, Oxford Diffraction Ltd.,
Version 1.171.31.7 (release 18-10-2006 CrysAlis171 .NET)
(compiled Oct 18 2006,16:28:17)
Empirical absorption correction using spherical harmonics,
 implemented in SCALE3 ABSPACK scaling algorithm.
;
_exptl_crystal_colour brown
_exptl_crystal_density_diffrn 1.559
_exptl_crystal_density_method 'not measured'
_exptl_crystal_description block
_exptl_crystal_F_000 3808
_exptl_crystal_size_max 0.23
_exptl_crystal_size_mid 0.18
_exptl_crystal_size_min 0.14
_refine_diff_density_max 1.091
_refine_diff_density_min -0.895
_refine_diff_density_rms 0.083
_refine_ls_extinction_method none
_refine_ls_goodness_of_fit_ref 0.904
_refine_ls_hydrogen_treatment riding
_refine_ls_matrix_type full
_refine_ls_number_parameters 485
_refine_ls_number_reflns 7090
_refine_ls_number_restraints 0
_refine_ls_restrained_S_all 0.904
_refine_ls_R_factor_all 0.0497
_refine_ls_R_factor_gt 0.0316
_refine_ls_shift/su_max 0.007
_refine_ls_shift/su_mean 0.000
_refine_ls_structure_factor_coef Fsqd
_refine_ls_weighting_details 'calc w=1/[\s^2^(Fo^2^)+(0.0450P)^2^+0.0000P] where P=(Fo^2^+2Fc^2^)/3'
_refine_ls_weighting_scheme calc
_refine_ls_wR_factor_gt 0.0712
_refine_ls_wR_factor_ref 0.0742
_reflns_number_gt 5170
_reflns_number_total 7090
_reflns_threshold_expression >2sigma(I)
_cod_data_source_file ic901481q_si_001.cif
_cod_data_source_block iitm029
_cod_depositor_comments
;
The following automatic conversions were performed:

'_symmetry_cell_setting' value 'Tetragonal' changed to 'tetragonal'
according to the built-in table from CIF Core dictionary named
'cif_core.dic' version 2.4.1 from 2010-06-29.

Automatic conversion script
Id: cif_fix_values 1646 2011-03-28 12:23:43Z adriana 
;
_cod_original_sg_symbol_H-M 'P 42/n'
_cod_original_formula_sum 'C30.50 H63 B9 Cl Mo4'
_cod_database_code 4314631

loop_
_symmetry_equiv_pos_as_xyz
'x, y, z'
'-x+1/2, -y+1/2, z'
'-y, x+1/2, z+1/2'
'y+1/2, -x, z+1/2'
'-x, -y, -z'
'x-1/2, y-1/2, -z'
'y, -x-1/2, -z-1/2'
'-y-1/2, x, -z-1/2'

loop_
_atom_site_label
_atom_site_type_symbol
_atom_site_fract_x
_atom_site_fract_y
_atom_site_fract_z
_atom_site_U_iso_or_equiv
_atom_site_adp_type
_atom_site_occupancy
_atom_site_symmetry_multiplicity
_atom_site_calc_flag
_atom_site_refinement_flags
_atom_site_disorder_assembly
_atom_site_disorder_group
Mo1 Mo 0.688063(15) 0.036895(15) 0.14393(2) 0.02412(10) Uani 1 1 d . . .
Mo2 Mo 0.645883(15) -0.071241(14) 0.11774(2) 0.02160(9) Uani 1 1 d . . .
Mo3 Mo 0.635424(16) -0.018544(15) 0.31719(2) 0.02596(10) Uani 1 1 d . . .
Mo4 Mo 0.625494(16) -0.032769(17) 0.52023(2) 0.03001(11) Uani 1 1 d . . .
B1 B 0.7362(2) -0.0416(2) 0.0967(3) 0.0286(11) Uani 1 1 d . . .
B2 B 0.6888(2) -0.0165(2) 0.0136(3) 0.0287(11) Uani 1 1 d . . .
B3 B 0.6249(2) 0.0060(2) 0.0404(3) 0.0268(11) Uani 1 1 d . . .
B4 B 0.5993(2) 0.0089(2) 0.1565(3) 0.0333(13) Uani 1 1 d . . .
B5 B 0.6195(7) 0.0486(4) 0.4346(5) 0.115(5) Uani 1 1 d . . .
B6 B 0.6833(5) 0.0166(4) 0.4382(4) 0.094(4) Uani 1 1 d . . .
B7 B 0.6935(3) -0.0511(4) 0.4235(4) 0.069(3) Uani 1 1 d . . .
B8 B 0.6397(4) -0.0941(3) 0.4071(4) 0.070(3) Uani 1 1 d . . .
B9 B 0.5730(4) -0.0736(6) 0.4028(5) 0.108(5) Uani 1 1 d . . .
C1 C 0.7571(2) 0.1004(2) 0.1059(5) 0.0583(16) Uani 1 1 d . . .
C2 C 0.7353(3) 0.1147(2) 0.1961(4) 0.0567(17) Uani 1 1 d . . .
C3 C 0.6799(3) 0.1302(2) 0.1842(4) 0.0599(17) Uani 1 1 d . . .
C4 C 0.6679(2) 0.1251(2) 0.0856(5) 0.0611(18) Uani 1 1 d . . .
C5 C 0.7148(3) 0.1078(2) 0.0379(3) 0.0591(18) Uani 1 1 d . . .
C6 C 0.8159(3) 0.0826(3) 0.0834(9) 0.171(5) Uani 1 1 d . . .
H6A H 0.8387 0.1153 0.0703 0.256 Uiso 1 1 calc R . .
H6B H 0.8159 0.0584 0.0264 0.256 Uiso 1 1 calc R . .
H6C H 0.8312 0.0624 0.1387 0.256 Uiso 1 1 calc R . .
C7 C 0.7689(5) 0.1186(3) 0.2894(6) 0.168(5) Uani 1 1 d . . .
H7A H 0.7884 0.1542 0.2915 0.251 Uiso 1 1 calc R . .
H7B H 0.7959 0.0883 0.2916 0.251 Uiso 1 1 calc R . .
H7C H 0.7439 0.1158 0.3451 0.251 Uiso 1 1 calc R . .
C8 C 0.6418(5) 0.1553(3) 0.2573(7) 0.191(6) Uani 1 1 d . . .
H8A H 0.6517 0.1420 0.3220 0.286 Uiso 1 1 calc R . .
H8B H 0.6035 0.1447 0.2426 0.286 Uiso 1 1 calc R . .
H8C H 0.6452 0.1958 0.2552 0.286 Uiso 1 1 calc R . .
C9 C 0.6132(4) 0.1429(3) 0.0393(9) 0.189(6) Uani 1 1 d . . .
H9A H 0.6163 0.1813 0.0166 0.284 Uiso 1 1 calc R . .
H9B H 0.5834 0.1403 0.0871 0.284 Uiso 1 1 calc R . .
H9C H 0.6048 0.1187 -0.0156 0.284 Uiso 1 1 calc R . .
C10 C 0.7209(5) 0.1042(3) -0.0695(4) 0.192(6) Uani 1 1 d . . .
H10A H 0.6875 0.0876 -0.0974 0.287 Uiso 1 1 calc R . .
H10B H 0.7531 0.0812 -0.0853 0.287 Uiso 1 1 calc R . .
H10C H 0.7262 0.1414 -0.0962 0.287 Uiso 1 1 calc R . .
C11 C 0.6311(2) -0.12753(18) -0.0175(3) 0.0400(13) Uani 1 1 d . . .
C12 C 0.5796(2) -0.11336(19) 0.0204(4) 0.0488(14) Uani 1 1 d . . .
C13 C 0.5757(2) -0.1379(2) 0.1141(4) 0.0499(14) Uani 1 1 d . . .
C14 C 0.6258(2) -0.16543(18) 0.1323(3) 0.0359(12) Uani 1 1 d . . .
C15 C 0.65992(18) -0.15908(18) 0.0512(3) 0.0321(10) Uani 1 1 d . . .
C16 C 0.6507(4) -0.1165(3) -0.1191(3) 0.107(3) Uani 1 1 d . . .
H16A H 0.6911 -0.1119 -0.1193 0.161 Uiso 1 1 calc R . .
H16B H 0.6332 -0.0826 -0.1435 0.161 Uiso 1 1 calc R . .
H16C H 0.6406 -0.1478 -0.1607 0.161 Uiso 1 1 calc R . .
C17 C 0.5346(3) -0.0846(3) -0.0341(7) 0.138(4) Uani 1 1 d . . .
H17A H 0.5509 -0.0559 -0.0756 0.206 Uiso 1 1 calc R . .
H17B H 0.5088 -0.0674 0.0116 0.206 Uiso 1 1 calc R . .
H17C H 0.5147 -0.1115 -0.0741 0.206 Uiso 1 1 calc R . .
C18 C 0.5236(3) -0.1391(3) 0.1739(6) 0.144(4) Uani 1 1 d . . .
H18A H 0.5041 -0.1037 0.1672 0.216 Uiso 1 1 calc R . .
H18B H 0.5332 -0.1452 0.2419 0.216 Uiso 1 1 calc R . .
H18C H 0.4996 -0.1692 0.1513 0.216 Uiso 1 1 calc R . .
C19 C 0.6385(4) -0.2010(2) 0.2183(4) 0.099(3) Uani 1 1 d . . .
H19A H 0.6320 -0.2399 0.2019 0.148 Uiso 1 1 calc R . .
H19B H 0.6144 -0.1903 0.2722 0.148 Uiso 1 1 calc R . .
H19C H 0.6773 -0.1959 0.2370 0.148 Uiso 1 1 calc R . .
C20 C 0.7153(2) -0.1851(3) 0.0380(5) 0.088(2) Uani 1 1 d . . .
H20A H 0.7408 -0.1582 0.0092 0.132 Uiso 1 1 calc R . .
H20B H 0.7119 -0.2173 -0.0048 0.132 Uiso 1 1 calc R . .
H20C H 0.7297 -0.1971 0.1009 0.132 Uiso 1 1 calc R . .
C21 C 0.6663(3) -0.0133(3) 0.6693(3) 0.0585(17) Uani 1 1 d . . .
C22 C 0.6849(2) -0.0651(3) 0.6409(3) 0.065(2) Uani 1 1 d . . .
C23 C 0.6400(4) -0.1009(2) 0.6351(3) 0.069(2) Uani 1 1 d . . .
C24 C 0.5930(2) -0.0718(3) 0.6619(3) 0.0541(16) Uani 1 1 d . . .
C25 C 0.6091(2) -0.0175(2) 0.6836(3) 0.0464(14) Uani 1 1 d . . .
C26 C 0.7003(4) 0.0369(4) 0.6916(5) 0.132(4) Uani 1 1 d . . .
H26A H 0.7218 0.0305 0.7506 0.198 Uiso 1 1 calc R . .
H26B H 0.6758 0.0688 0.7010 0.198 Uiso 1 1 calc R . .
H26C H 0.7256 0.0443 0.6377 0.198 Uiso 1 1 calc R . .
C27 C 0.7455(3) -0.0809(5) 0.6291(4) 0.184(6) Uani 1 1 d . . .
H27A H 0.7659 -0.0496 0.6014 0.276 Uiso 1 1 calc R . .
H27B H 0.7485 -0.1129 0.5860 0.276 Uiso 1 1 calc R . .
H27C H 0.7611 -0.0902 0.6924 0.276 Uiso 1 1 calc R . .
C28 C 0.6433(6) -0.1626(3) 0.6149(4) 0.186(7) Uani 1 1 d . . .
H28A H 0.6562 -0.1819 0.6730 0.279 Uiso 1 1 calc R . .
H28B H 0.6692 -0.1692 0.5617 0.279 Uiso 1 1 calc R . .
H28C H 0.6065 -0.1764 0.5971 0.279 Uiso 1 1 calc R . .
C29 C 0.5360(3) -0.0956(4) 0.6711(5) 0.149(5) Uani 1 1 d . . .
H29A H 0.5338 -0.1182 0.7299 0.224 Uiso 1 1 calc R . .
H29B H 0.5280 -0.1188 0.6147 0.224 Uiso 1 1 calc R . .
H29C H 0.5089 -0.0655 0.6748 0.224 Uiso 1 1 calc R . .
C30 C 0.5712(4) 0.0269(3) 0.7228(4) 0.110(3) Uani 1 1 d . . .
H30A H 0.5347 0.0237 0.6924 0.164 Uiso 1 1 calc R . .
H30B H 0.5869 0.0635 0.7086 0.164 Uiso 1 1 calc R . .
H30C H 0.5675 0.0225 0.7930 0.164 Uiso 1 1 calc R . .
C111 C 0.7500 0.2500 0.0979(7) 0.113(5) Uani 1 2 d S . .
H11A H 0.7396 0.2185 0.1399 0.136 Uiso 0.50 1 calc PR . .
H11B H 0.7604 0.2815 0.1399 0.136 Uiso 0.50 1 calc PR . .
Cl1 Cl 0.80438(19) 0.23201(11) 0.0281(3) 0.296(3) Uani 1 1 d . . .
H3B H 0.5961(17) 0.0243(17) -0.025(3) 0.036(12) Uiso 1 1 d . . .
H4B H 0.5614(18) 0.0276(18) 0.169(3) 0.038(12) Uiso 1 1 d . . .
H2B H 0.7049(17) -0.0117(17) -0.064(3) 0.040(12) Uiso 1 1 d . . .
H1B H 0.7733(18) -0.0552(17) 0.070(3) 0.036(12) Uiso 1 1 d . . .
H111 H 0.7161(17) -0.0828(18) 0.144(3) 0.042(12) Uiso 1 1 d . . .
H222 H 0.746(2) -0.009(2) 0.160(3) 0.065(15) Uiso 1 1 d . . .
H444 H 0.6983(16) 0.0138(17) 0.261(3) 0.038(12) Uiso 1 1 d . . .
H333 H 0.6634(18) -0.0765(18) 0.242(3) 0.053(14) Uiso 1 1 d . . .
H888 H 0.586(2) 0.033(2) 0.366(4) 0.089(19) Uiso 1 1 d . . .
H8B H 0.650(2) -0.135(2) 0.409(3) 0.063(16) Uiso 1 1 d . . .
H7B H 0.728(2) -0.061(2) 0.429(3) 0.061(17) Uiso 1 1 d . . .
H777 H 0.598(2) 0.027(3) 0.500(4) 0.09(2) Uiso 1 1 d . . .
H666 H 0.560(2) -0.048(2) 0.465(4) 0.070(17) Uiso 1 1 d . . .
H6B H 0.719(3) 0.028(3) 0.449(4) 0.10(2) Uiso 1 1 d . . .
H555 H 0.564(3) -0.042(3) 0.337(4) 0.10(2) Uiso 1 1 d . . .
H5B H 0.648(4) 0.084(4) 0.444(6) 0.17(4) Uiso 1 1 d . . .
H9B H 0.544(3) -0.104(3) 0.397(5) 0.14(3) Uiso 1 1 d . . .

loop_
_atom_site_aniso_label
_atom_site_aniso_U_11
_atom_site_aniso_U_22
_atom_site_aniso_U_33
_atom_site_aniso_U_23
_atom_site_aniso_U_13
_atom_site_aniso_U_12
Mo1 0.0288(2) 0.0250(2) 0.01855(17) 0.00114(14) -0.00152(15) -0.00512(16)
Mo2 0.0239(2) 0.0222(2) 0.01863(16) 0.00004(14) -0.00352(14) -0.00020(15)
Mo3 0.0301(2) 0.0298(2) 0.01803(17) 0.00357(15) 0.00214(15) 0.00417(16)
Mo4 0.0341(2) 0.0375(2) 0.01847(17) 0.00366(16) 0.00452(16) 0.01219(18)
B1 0.027(3) 0.033(3) 0.026(2) -0.002(2) 0.002(2) 0.000(2)
B2 0.033(3) 0.032(3) 0.022(2) -0.003(2) -0.001(2) -0.005(2)
B3 0.035(3) 0.024(3) 0.022(2) 0.000(2) -0.008(2) -0.005(2)
B4 0.031(3) 0.046(3) 0.022(2) 0.010(2) 0.000(2) 0.013(3)
B5 0.276(16) 0.049(5) 0.020(3) 0.000(3) 0.030(6) 0.042(7)
B6 0.147(9) 0.120(9) 0.015(3) -0.005(4) -0.002(4) -0.100(8)
B7 0.041(4) 0.149(9) 0.017(3) 0.005(4) 0.002(3) 0.045(5)
B8 0.156(9) 0.037(4) 0.018(3) 0.006(3) -0.013(4) -0.007(5)
B9 0.097(8) 0.199(12) 0.028(4) 0.044(5) -0.016(4) -0.092(8)
C1 0.042(3) 0.022(3) 0.111(5) 0.002(3) 0.017(3) -0.014(2)
C2 0.099(5) 0.025(3) 0.046(3) 0.006(2) -0.030(3) -0.029(3)
C3 0.091(5) 0.021(3) 0.067(4) 0.004(3) 0.041(4) 0.003(3)
C4 0.053(4) 0.036(3) 0.094(5) 0.040(3) -0.032(3) -0.023(3)
C5 0.109(5) 0.036(3) 0.032(3) -0.001(2) 0.008(3) -0.042(3)
C6 0.060(5) 0.057(5) 0.395(16) 0.038(7) 0.093(8) -0.011(4)
C7 0.301(13) 0.088(6) 0.114(6) 0.047(5) -0.148(8) -0.111(8)
C8 0.299(14) 0.028(4) 0.245(11) -0.009(5) 0.214(11) 0.016(6)
C9 0.122(8) 0.077(6) 0.369(15) 0.135(8) -0.150(9) -0.052(5)
C10 0.441(18) 0.102(6) 0.032(3) -0.003(4) 0.048(6) -0.163(9)
C11 0.077(4) 0.023(2) 0.020(2) -0.0035(19) -0.009(2) -0.014(2)
C12 0.044(3) 0.027(3) 0.075(4) -0.014(3) -0.040(3) 0.001(2)
C13 0.034(3) 0.048(3) 0.068(3) -0.032(3) 0.017(3) -0.022(3)
C14 0.064(4) 0.021(2) 0.022(2) 0.0027(18) -0.003(2) -0.017(2)
C15 0.037(3) 0.021(2) 0.038(2) -0.012(2) -0.001(2) 0.001(2)
C16 0.237(10) 0.066(4) 0.019(2) -0.006(3) 0.003(4) -0.079(5)
C17 0.125(7) 0.056(5) 0.232(9) -0.048(5) -0.147(7) 0.027(4)
C18 0.090(6) 0.138(7) 0.203(9) -0.122(7) 0.099(6) -0.087(6)
C19 0.217(9) 0.039(4) 0.040(3) 0.020(3) -0.047(4) -0.046(5)
C20 0.049(4) 0.065(5) 0.151(6) -0.066(4) -0.007(4) 0.013(3)
C21 0.078(5) 0.073(4) 0.025(3) 0.005(3) -0.008(3) -0.028(4)
C22 0.047(4) 0.127(6) 0.021(2) 0.014(3) 0.005(2) 0.049(4)
C23 0.156(7) 0.041(3) 0.011(2) 0.005(2) -0.006(3) 0.038(4)
C24 0.059(4) 0.089(5) 0.015(2) 0.017(3) -0.003(2) -0.018(3)
C25 0.064(4) 0.056(4) 0.019(2) 0.004(2) 0.007(2) 0.030(3)
C26 0.186(9) 0.152(8) 0.057(4) 0.018(5) -0.035(5) -0.111(7)
C27 0.097(6) 0.416(17) 0.039(4) 0.042(6) 0.016(4) 0.161(9)
C28 0.48(2) 0.043(5) 0.035(3) 0.002(3) -0.024(7) 0.068(8)
C29 0.114(7) 0.275(13) 0.059(4) 0.072(6) -0.026(4) -0.116(8)
C30 0.172(8) 0.114(6) 0.043(3) -0.003(4) 0.020(4) 0.100(6)
C111 0.217(15) 0.041(6) 0.081(6) 0.000 0.000 -0.052(8)
Cl1 0.375(5) 0.0793(19) 0.435(6) -0.099(3) 0.307(5) -0.106(3)

loop_
_atom_type_symbol
_atom_type_description
_atom_type_scat_dispersion_real
_atom_type_scat_dispersion_imag
_atom_type_scat_source
C C 0.0033 0.0016 'International Tables Vol C Tables 4.2.6.8 and 6.1.1.4'
H H 0.0000 0.0000 'International Tables Vol C Tables 4.2.6.8 and 6.1.1.4'
B B 0.0013 0.0007 'International Tables Vol C Tables 4.2.6.8 and 6.1.1.4'
Cl Cl 0.1484 0.1585 'International Tables Vol C Tables 4.2.6.8 and 6.1.1.4'
Mo Mo -1.6832 0.6857 'International Tables Vol C Tables 4.2.6.8 and 6.1.1.4'

loop_
_geom_angle_atom_site_label_1
_geom_angle_atom_site_label_2
_geom_angle_atom_site_label_3
_geom_angle
_geom_angle_site_symmetry_1
_geom_angle_site_symmetry_3
_geom_angle_publ_flag
B2 Mo1 B3 44.40(18) . . ?
B2 Mo1 B4 84.04(19) . . ?
B3 Mo1 B4 45.28(17) . . ?
B2 Mo1 C2 136.2(2) . . ?
B3 Mo1 C2 144.36(18) . . ?
B4 Mo1 C2 133.5(2) . . ?
B2 Mo1 B1 44.83(17) . . ?
B3 Mo1 B1 83.54(18) . . ?
B4 Mo1 B1 104.69(19) . . ?
C2 Mo1 B1 120.3(2) . . ?
B2 Mo1 C1 101.2(2) . . ?
B3 Mo1 C1 124.6(2) . . ?
B4 Mo1 C1 153.7(2) . . ?
C2 Mo1 C1 35.1(2) . . ?
B1 Mo1 C1 96.68(19) . . ?
B2 Mo1 C4 104.6(2) . . ?
B3 Mo1 C4 86.59(18) . . ?
B4 Mo1 C4 95.87(19) . . ?
C2 Mo1 C4 57.89(18) . . ?
B1 Mo1 C4 139.0(2) . . ?
C1 Mo1 C4 57.9(2) . . ?
B2 Mo1 C3 139.3(2) . . ?
B3 Mo1 C3 114.9(2) . . ?
B4 Mo1 C3 101.0(2) . . ?
C2 Mo1 C3 35.1(2) . . ?
B1 Mo1 C3 154.3(2) . . ?
C1 Mo1 C3 58.43(19) . . ?
C4 Mo1 C3 35.0(2) . . ?
B2 Mo1 C5 85.07(17) . . ?
B3 Mo1 C5 91.77(19) . . ?
B4 Mo1 C5 121.9(2) . . ?
C2 Mo1 C5 57.76(17) . . ?
B1 Mo1 C5 106.4(2) . . ?
C1 Mo1 C5 34.9(2) . . ?
C4 Mo1 C5 34.2(2) . . ?
C3 Mo1 C5 57.74(18) . . ?
B2 Mo1 Mo2 50.30(13) . . ?
B3 Mo1 Mo2 50.16(13) . . ?
B4 Mo1 Mo2 52.42(14) . . ?
C2 Mo1 Mo2 165.47(13) . . ?
B1 Mo1 Mo2 52.34(13) . . ?
C1 Mo1 Mo2 147.03(14) . . ?
C4 Mo1 Mo2 136.49(13) . . ?
C3 Mo1 Mo2 153.37(16) . . ?
C5 Mo1 Mo2 133.93(12) . . ?
B2 Mo1 Mo3 112.97(13) . . ?
B3 Mo1 Mo3 94.23(12) . . ?
B4 Mo1 Mo3 53.61(12) . . ?
C2 Mo1 Mo3 108.62(14) . . ?
B1 Mo1 Mo3 94.15(12) . . ?
C1 Mo1 Mo3 140.54(17) . . ?
C4 Mo1 Mo3 126.26(18) . . ?
C3 Mo1 Mo3 101.72(12) . . ?
C5 Mo1 Mo3 159.09(15) . . ?
Mo2 Mo1 Mo3 62.692(12) . . ?
B2 Mo1 H222 74.7(15) . . ?
B3 Mo1 H222 114.1(16) . . ?
B4 Mo1 H222 123.2(16) . . ?
C2 Mo1 H222 94.4(16) . . ?
B1 Mo1 H222 30.8(16) . . ?
C1 Mo1 H222 82.8(16) . . ?
C4 Mo1 H222 140.1(16) . . ?
C3 Mo1 H222 129.1(16) . . ?
C5 Mo1 H222 108.2(16) . . ?
Mo2 Mo1 H222 74.3(16) . . ?
Mo3 Mo1 H222 87.6(15) . . ?
B2 Mo1 H444 124.9(13) . . ?
B3 Mo1 H444 126.4(13) . . ?
B4 Mo1 H444 88.1(13) . . ?
C2 Mo1 H444 84.2(14) . . ?
B1 Mo1 H444 85.9(13) . . ?
C1 Mo1 H444 108.8(14) . . ?
C4 Mo1 H444 130.5(14) . . ?
C3 Mo1 H444 95.8(13) . . ?
C5 Mo1 H444 141.4(14) . . ?
Mo2 Mo1 H444 82.7(14) . . ?
Mo3 Mo1 H444 34.5(13) . . ?
H222 Mo1 H444 64.9(19) . . ?
B3 Mo2 B2 44.56(19) . . ?
B3 Mo2 B4 44.84(17) . . ?
B2 Mo2 B4 82.98(19) . . ?
B3 Mo2 B1 83.89(18) . . ?
B2 Mo2 B1 44.89(18) . . ?
B4 Mo2 B1 103.2(2) . . ?
B3 Mo2 C12 86.05(17) . . ?
B2 Mo2 C12 101.94(19) . . ?
B4 Mo2 C12 99.59(18) . . ?
B1 Mo2 C12 135.3(2) . . ?
B3 Mo2 C14 144.76(16) . . ?
B2 Mo2 C14 137.36(17) . . ?
B4 Mo2 C14 134.27(19) . . ?
B1 Mo2 C14 120.55(19) . . ?
C12 Mo2 C14 58.72(16) . . ?
B3 Mo2 C15 127.50(16) . . ?
B2 Mo2 C15 102.60(17) . . ?
B4 Mo2 C15 157.81(18) . . ?
B1 Mo2 C15 95.43(17) . . ?
C12 Mo2 C15 58.33(16) . . ?
C14 Mo2 C15 34.88(15) . . ?
B3 Mo2 C13 113.9(2) . . ?
B2 Mo2 C13 137.49(18) . . ?
B4 Mo2 C13 103.3(2) . . ?
B1 Mo2 C13 153.34(19) . . ?
C12 Mo2 C13 35.68(18) . . ?
C14 Mo2 C13 34.95(18) . . ?
C15 Mo2 C13 58.12(17) . . ?
B3 Mo2 C11 93.91(16) . . ?
B2 Mo2 C11 84.15(16) . . ?
B4 Mo2 C11 126.91(18) . . ?
B1 Mo2 C11 102.87(18) . . ?
C12 Mo2 C11 34.74(18) . . ?
C14 Mo2 C11 58.07(14) . . ?
C15 Mo2 C11 34.90(16) . . ?
C13 Mo2 C11 58.17(17) . . ?
B3 Mo2 Mo1 50.55(12) . . ?
B2 Mo2 Mo1 50.40(12) . . ?
B4 Mo2 Mo1 50.88(14) . . ?
B1 Mo2 Mo1 52.44(13) . . ?
C12 Mo2 Mo1 136.58(12) . . ?
C14 Mo2 Mo1 164.61(11) . . ?
C15 Mo2 Mo1 146.81(11) . . ?
C13 Mo2 Mo1 154.18(13) . . ?
C11 Mo2 Mo1 133.96(11) . . ?
B3 Mo2 Mo3 93.85(12) . . ?
B2 Mo2 Mo3 112.23(12) . . ?
B4 Mo2 Mo3 52.97(11) . . ?
B1 Mo2 Mo3 93.60(12) . . ?
C12 Mo2 Mo3 130.50(15) . . ?
C14 Mo2 Mo3 108.15(10) . . ?
C15 Mo2 Mo3 138.35(11) . . ?
C13 Mo2 Mo3 104.28(12) . . ?
C11 Mo2 Mo3 162.45(12) . . ?
Mo1 Mo2 Mo3 61.851(11) . . ?
B3 Mo2 H111 117.1(14) . . ?
B2 Mo2 H111 77.1(14) . . ?
B4 Mo2 H111 123.9(14) . . ?
B1 Mo2 H111 33.4(14) . . ?
C12 Mo2 H111 135.5(13) . . ?
C14 Mo2 H111 91.6(14) . . ?
C15 Mo2 H111 78.2(14) . . ?
C13 Mo2 H111 126.5(14) . . ?
C11 Mo2 H111 102.6(13) . . ?
Mo1 Mo2 H111 76.9(14) . . ?
Mo3 Mo2 H111 87.7(13) . . ?
B3 Mo2 H333 125.8(14) . . ?
B2 Mo2 H333 124.2(14) . . ?
B4 Mo2 H333 87.2(14) . . ?
B1 Mo2 H333 85.4(14) . . ?
C12 Mo2 H333 133.9(14) . . ?
C14 Mo2 H333 84.0(14) . . ?
C15 Mo2 H333 106.3(14) . . ?
C13 Mo2 H333 98.2(14) . . ?
C11 Mo2 H333 140.2(14) . . ?
Mo1 Mo2 H333 81.8(14) . . ?
Mo3 Mo2 H333 34.2(14) . . ?
H111 Mo2 H333 63.9(19) . . ?
B7 Mo3 B6 44.7(4) . . ?
B7 Mo3 B8 44.9(3) . . ?
B6 Mo3 B8 82.3(3) . . ?
B7 Mo3 B5 83.5(4) . . ?
B6 Mo3 B5 44.6(5) . . ?
B8 Mo3 B5 100.9(3) . . ?
B7 Mo3 B9 82.4(3) . . ?
B6 Mo3 B9 99.9(3) . . ?
B8 Mo3 B9 43.5(4) . . ?
B5 Mo3 B9 86.3(5) . . ?
B7 Mo3 B4 158.2(2) . . ?
B6 Mo3 B4 139.7(3) . . ?
B8 Mo3 B4 137.9(2) . . ?
B5 Mo3 B4 112.4(3) . . ?
B9 Mo3 B4 112.4(2) . . ?
B7 Mo3 Mo4 48.92(16) . . ?
B6 Mo3 Mo4 48.69(18) . . ?
B8 Mo3 Mo4 49.27(16) . . ?
B5 Mo3 Mo4 51.67(19) . . ?
B9 Mo3 Mo4 51.3(2) . . ?
B4 Mo3 Mo4 152.87(12) . . ?
B7 Mo3 Mo1 115.1(2) . . ?
B6 Mo3 Mo1 102.17(18) . . ?
B8 Mo3 Mo1 142.3(2) . . ?
B5 Mo3 Mo1 108.3(3) . . ?
B9 Mo3 Mo1 157.80(19) . . ?
B4 Mo3 Mo1 47.05(13) . . ?
Mo4 Mo3 Mo1 150.759(17) . . ?
B7 Mo3 Mo2 114.04(19) . . ?
B6 Mo3 Mo2 143.6(3) . . ?
B8 Mo3 Mo2 99.26(16) . . ?
B5 Mo3 Mo2 159.4(2) . . ?
B9 Mo3 Mo2 106.0(3) . . ?
B4 Mo3 Mo2 47.86(13) . . ?
Mo4 Mo3 Mo2 148.379(17) . . ?
Mo1 Mo3 Mo2 55.458(11) . . ?
B7 Mo3 H444 84.9(12) . . ?
B6 Mo3 H444 74.4(12) . . ?
B8 Mo3 H444 122.7(12) . . ?
B5 Mo3 H444 97.7(13) . . ?
B9 Mo3 H444 166.2(12) . . ?
B4 Mo3 H444 78.4(12) . . ?
Mo4 Mo3 H444 122.0(12) . . ?
Mo1 Mo3 H444 31.4(12) . . ?
Mo2 Mo3 H444 74.4(12) . . ?
B7 Mo3 H333 82.6(13) . . ?
B6 Mo3 H333 121.4(14) . . ?
B8 Mo3 H333 71.1(13) . . ?
B5 Mo3 H333 165.7(14) . . ?
B9 Mo3 H333 95.1(14) . . ?
B4 Mo3 H333 80.2(13) . . ?
Mo4 Mo3 H333 119.2(13) . . ?
Mo1 Mo3 H333 75.0(13) . . ?
Mo2 Mo3 H333 32.4(13) . . ?
H444 Mo3 H333 77.8(18) . . ?
B7 Mo3 H888 114.4(18) . . ?
B6 Mo3 H888 78.7(18) . . ?
B8 Mo3 H888 112.5(17) . . ?
B5 Mo3 H888 34.0(18) . . ?
B9 Mo3 H888 77.5(18) . . ?
B4 Mo3 H888 85.3(18) . . ?
Mo4 Mo3 H888 70.7(18) . . ?
Mo1 Mo3 H888 105.0(17) . . ?
Mo2 Mo3 H888 131.4(18) . . ?
H444 Mo3 H888 113(2) . . ?
H333 Mo3 H888 160(2) . . ?
B7 Mo3 H555 113(2) . . ?
B6 Mo3 H555 119.9(18) . . ?
B8 Mo3 H555 73(2) . . ?
B5 Mo3 H555 87.4(19) . . ?
B9 Mo3 H555 30.9(19) . . ?
B4 Mo3 H555 83.5(19) . . ?
Mo4 Mo3 H555 74.7(19) . . ?
Mo1 Mo3 H555 130.5(19) . . ?
Mo2 Mo3 H555 94.9(18) . . ?
H444 Mo3 H555 162(2) . . ?
H333 Mo3 H555 101(2) . . ?
H888 Mo3 H555 63(2) . . ?
B6 Mo4 B7 45.3(4) . . ?
B6 Mo4 B8 84.0(3) . . ?
B7 Mo4 B8 45.4(3) . . ?
B6 Mo4 B9 102.9(2) . . ?
B7 Mo4 B9 83.9(3) . . ?
B8 Mo4 B9 44.3(4) . . ?
B6 Mo4 B5 45.4(5) . . ?
B7 Mo4 B5 84.5(4) . . ?
B8 Mo4 B5 102.8(2) . . ?
B9 Mo4 B5 88.1(4) . . ?
B6 Mo4 C24 152.9(2) . . ?
B7 Mo4 C24 134.3(3) . . ?
B8 Mo4 C24 112.6(2) . . ?
B9 Mo4 C24 103.8(2) . . ?
B5 Mo4 C24 139.8(3) . . ?
B6 Mo4 C23 131.0(4) . . ?
B7 Mo4 C23 99.5(3) . . ?
B8 Mo4 C23 89.2(2) . . ?
B9 Mo4 C23 105.4(3) . . ?
B5 Mo4 C23 166.2(3) . . ?
C24 Mo4 C23 34.9(2) . . ?
B6 Mo4 C25 122.3(2) . . ?
B7 Mo4 C25 139.7(2) . . ?
B8 Mo4 C25 146.3(2) . . ?
B9 Mo4 C25 131.7(3) . . ?
B5 Mo4 C25 110.8(2) . . ?
C24 Mo4 C25 35.14(19) . . ?
C23 Mo4 C25 58.03(17) . . ?
B6 Mo4 C21 94.6(2) . . ?
B7 Mo4 C21 105.5(2) . . ?
B8 Mo4 C21 134.8(3) . . ?
B9 Mo4 C21 161.8(2) . . ?
B5 Mo4 C21 108.0(3) . . ?
C24 Mo4 C21 58.43(19) . . ?
C23 Mo4 C21 58.2(2) . . ?
C25 Mo4 C21 34.97(19) . . ?
B6 Mo4 C22 99.4(4) . . ?
B7 Mo4 C22 84.7(2) . . ?
B8 Mo4 C22 100.9(3) . . ?
B9 Mo4 C22 134.8(4) . . ?
B5 Mo4 C22 133.9(4) . . ?
C24 Mo4 C22 57.8(2) . . ?
C23 Mo4 C22 34.8(2) . . ?
C25 Mo4 C22 57.50(17) . . ?
C21 Mo4 C22 34.6(2) . . ?
B6 Mo4 Mo3 50.12(17) . . ?
B7 Mo4 Mo3 49.39(16) . . ?
B8 Mo4 Mo3 50.17(16) . . ?
B9 Mo4 Mo3 52.83(18) . . ?
B5 Mo4 Mo3 52.58(17) . . ?
C24 Mo4 Mo3 156.40(14) . . ?
C23 Mo4 Mo3 138.80(13) . . ?
C25 Mo4 Mo3 163.17(12) . . ?
C21 Mo4 Mo3 144.49(14) . . ?
C22 Mo4 Mo3 134.06(12) . . ?
B6 Mo4 H777 71(2) . . ?
B7 Mo4 H777 113(2) . . ?
B8 Mo4 H777 123(2) . . ?
B9 Mo4 H777 92(2) . . ?
B5 Mo4 H777 28(2) . . ?
C24 Mo4 H777 112(2) . . ?
C23 Mo4 H777 145(2) . . ?
C25 Mo4 H777 87(2) . . ?
C21 Mo4 H777 98(2) . . ?
C22 Mo4 H777 132(2) . . ?
Mo3 Mo4 H777 76(2) . . ?
B6 Mo4 H666 117.3(17) . . ?
B7 Mo4 H666 111.6(18) . . ?
B8 Mo4 H666 72.6(18) . . ?
B9 Mo4 H666 28.7(17) . . ?
B5 Mo4 H666 84.0(17) . . ?
C24 Mo4 H666 88.7(17) . . ?
C23 Mo4 H666 106.5(17) . . ?
C25 Mo4 H666 107.0(18) . . ?
C21 Mo4 H666 141.9(18) . . ?
C22 Mo4 H666 141.2(17) . . ?
Mo3 Mo4 H666 71.3(18) . . ?
H777 Mo4 H666 75(3) . . ?
B2 B1 Mo2 64.5(2) . . ?
B2 B1 Mo1 64.5(2) . . ?
Mo2 B1 Mo1 75.21(16) . . ?
B2 B1 H1B 117(2) . . ?
Mo2 B1 H1B 140(2) . . ?
Mo1 B1 H1B 144(2) . . ?
B2 B1 H111 111.0(19) . . ?
Mo2 B1 H111 48.7(19) . . ?
Mo1 B1 H111 107.5(19) . . ?
H1B B1 H111 105(3) . . ?
B2 B1 H222 112(2) . . ?
Mo2 B1 H222 107(2) . . ?
Mo1 B1 H222 50(2) . . ?
H1B B1 H222 108(3) . . ?
H111 B1 H222 102(3) . . ?
B3 B2 B1 125.1(3) . . ?
B3 B2 Mo2 67.6(2) . . ?
B1 B2 Mo2 70.7(2) . . ?
B3 B2 Mo1 68.0(2) . . ?
B1 B2 Mo1 70.7(2) . . ?
Mo2 B2 Mo1 79.31(15) . . ?
B3 B2 H2B 119(2) . . ?
B1 B2 H2B 116(2) . . ?
Mo2 B2 H2B 146(2) . . ?
Mo1 B2 H2B 135(2) . . ?
B2 B3 B4 123.3(4) . . ?
B2 B3 Mo2 67.9(2) . . ?
B4 B3 Mo2 70.4(2) . . ?
B2 B3 Mo1 67.6(2) . . ?
B4 B3 Mo1 68.3(2) . . ?
Mo2 B3 Mo1 79.29(15) . . ?
B2 B3 H3B 118.5(19) . . ?
B4 B3 H3B 118.1(19) . . ?
Mo2 B3 H3B 142.5(19) . . ?
Mo1 B3 H3B 138.2(19) . . ?
B3 B4 Mo1 66.4(2) . . ?
B3 B4 Mo2 64.7(2) . . ?
Mo1 B4 Mo2 76.70(17) . . ?
B3 B4 Mo3 134.4(3) . . ?
Mo1 B4 Mo3 79.35(16) . . ?
Mo2 B4 Mo3 79.17(15) . . ?
B3 B4 H4B 120(2) . . ?
Mo1 B4 H4B 136(2) . . ?
Mo2 B4 H4B 147(2) . . ?
Mo3 B4 H4B 106(2) . . ?
B6 B5 Mo4 63.0(4) . . ?
B6 B5 Mo3 63.9(3) . . ?
Mo4 B5 Mo3 75.7(3) . . ?
B6 B5 H888 116(3) . . ?
Mo4 B5 H888 100(3) . . ?
Mo3 B5 H888 53(3) . . ?
B6 B5 H777 100(3) . . ?
Mo4 B5 H777 41(3) . . ?
Mo3 B5 H777 108(3) . . ?
H888 B5 H777 100(4) . . ?
B6 B5 H5B 78(5) . . ?
Mo4 B5 H5B 124(5) . . ?
Mo3 B5 H5B 121(5) . . ?
H888 B5 H5B 134(5) . . ?
H777 B5 H5B 122(5) . . ?
B7 B6 B5 124.6(7) . . ?
B7 B6 Mo4 67.5(4) . . ?
B5 B6 Mo4 71.6(5) . . ?
B7 B6 Mo3 66.8(3) . . ?
B5 B6 Mo3 71.4(5) . . ?
Mo4 B6 Mo3 81.2(3) . . ?
B7 B6 H6B 100(5) . . ?
B5 B6 H6B 135(5) . . ?
Mo4 B6 H6B 134(4) . . ?
Mo3 B6 H6B 137(4) . . ?
B6 B7 B8 120.7(6) . . ?
B6 B7 Mo4 67.2(4) . . ?
B8 B7 Mo4 67.9(4) . . ?
B6 B7 Mo3 68.5(4) . . ?
B8 B7 Mo3 68.5(3) . . ?
Mo4 B7 Mo3 81.7(2) . . ?
B6 B7 H7B 114(4) . . ?
B8 B7 H7B 126(4) . . ?
Mo4 B7 H7B 137(3) . . ?
Mo3 B7 H7B 141(3) . . ?
B7 B8 B9 124.2(7) . . ?
B7 B8 Mo4 66.7(3) . . ?
B9 B8 Mo4 71.1(5) . . ?
B7 B8 Mo3 66.5(3) . . ?
B9 B8 Mo3 72.1(4) . . ?
Mo4 B8 Mo3 80.6(2) . . ?
B7 B8 H8B 114(3) . . ?
B9 B8 H8B 121(3) . . ?
Mo4 B8 H8B 133(3) . . ?
Mo3 B8 H8B 146(3) . . ?
B8 B9 Mo4 64.6(3) . . ?
B8 B9 Mo3 64.4(3) . . ?
Mo4 B9 Mo3 75.9(3) . . ?
B8 B9 H666 115(3) . . ?
Mo4 B9 H666 51(3) . . ?
Mo3 B9 H666 105(3) . . ?
B8 B9 H555 113(3) . . ?
Mo4 B9 H555 111(3) . . ?
Mo3 B9 H555 51(3) . . ?
H666 B9 H555 100(4) . . ?
B8 B9 H9B 117(5) . . ?
Mo4 B9 H9B 139(4) . . ?
Mo3 B9 H9B 145(4) . . ?
H666 B9 H9B 106(5) . . ?
H555 B9 H9B 106(5) . . ?
C2 C1 C5 107.1(5) . . ?
C2 C1 C6 127.3(8) . . ?
C5 C1 C6 125.5(7) . . ?
C2 C1 Mo1 72.0(3) . . ?
C5 C1 Mo1 73.3(3) . . ?
C6 C1 Mo1 122.0(4) . . ?
C3 C2 C1 108.7(5) . . ?
C3 C2 C7 126.3(7) . . ?
C1 C2 C7 124.7(7) . . ?
C3 C2 Mo1 73.1(3) . . ?
C1 C2 Mo1 73.0(3) . . ?
C7 C2 Mo1 125.1(4) . . ?
C2 C3 C4 106.8(5) . . ?
C2 C3 C8 128.1(8) . . ?
C4 C3 C8 124.6(8) . . ?
C2 C3 Mo1 71.9(3) . . ?
C4 C3 Mo1 72.5(3) . . ?
C8 C3 Mo1 127.3(4) . . ?
C5 C4 C3 108.9(5) . . ?
C5 C4 C9 126.6(7) . . ?
C3 C4 C9 124.2(8) . . ?
C5 C4 Mo1 73.5(3) . . ?
C3 C4 Mo1 72.5(3) . . ?
C9 C4 Mo1 125.7(4) . . ?
C4 C5 C1 108.5(5) . . ?
C4 C5 C10 125.2(8) . . ?
C1 C5 C10 126.0(8) . . ?
C4 C5 Mo1 72.3(3) . . ?
C1 C5 Mo1 71.8(3) . . ?
C10 C5 Mo1 127.3(4) . . ?
C1 C6 H6A 109.5 . . ?
C1 C6 H6B 109.5 . . ?
H6A C6 H6B 109.5 . . ?
C1 C6 H6C 109.5 . . ?
H6A C6 H6C 109.5 . . ?
H6B C6 H6C 109.5 . . ?
C2 C7 H7A 109.5 . . ?
C2 C7 H7B 109.5 . . ?
H7A C7 H7B 109.5 . . ?
C2 C7 H7C 109.5 . . ?
H7A C7 H7C 109.5 . . ?
H7B C7 H7C 109.5 . . ?
C3 C8 H8A 109.5 . . ?
C3 C8 H8B 109.5 . . ?
H8A C8 H8B 109.5 . . ?
C3 C8 H8C 109.5 . . ?
H8A C8 H8C 109.5 . . ?
H8B C8 H8C 109.5 . . ?
C4 C9 H9A 109.5 . . ?
C4 C9 H9B 109.5 . . ?
H9A C9 H9B 109.5 . . ?
C4 C9 H9C 109.5 . . ?
H9A C9 H9C 109.5 . . ?
H9B C9 H9C 109.5 . . ?
C5 C10 H10A 109.5 . . ?
C5 C10 H10B 109.5 . . ?
H10A C10 H10B 109.5 . . ?
C5 C10 H10C 109.5 . . ?
H10A C10 H10C 109.5 . . ?
H10B C10 H10C 109.5 . . ?
C12 C11 C15 108.7(4) . . ?
C12 C11 C16 126.0(5) . . ?
C15 C11 C16 124.9(6) . . ?
C12 C11 Mo2 72.1(2) . . ?
C15 C11 Mo2 72.5(2) . . ?
C16 C11 Mo2 126.6(3) . . ?
C11 C12 C13 107.4(4) . . ?
C11 C12 C17 125.0(6) . . ?
C13 C12 C17 127.1(7) . . ?
C11 C12 Mo2 73.2(3) . . ?
C13 C12 Mo2 72.6(3) . . ?
C17 C12 Mo2 126.1(4) . . ?
C14 C13 C12 107.6(4) . . ?
C14 C13 C18 127.8(6) . . ?
C12 C13 C18 124.2(7) . . ?
C14 C13 Mo2 72.4(3) . . ?
C12 C13 Mo2 71.7(3) . . ?
C18 C13 Mo2 127.4(4) . . ?
C15 C14 C13 108.2(4) . . ?
C15 C14 C19 125.3(5) . . ?
C13 C14 C19 126.1(5) . . ?
C15 C14 Mo2 72.7(2) . . ?
C13 C14 Mo2 72.7(3) . . ?
C19 C14 Mo2 125.7(3) . . ?
C14 C15 C11 108.1(4) . . ?
C14 C15 C20 125.5(5) . . ?
C11 C15 C20 126.2(5) . . ?
C14 C15 Mo2 72.5(2) . . ?
C11 C15 Mo2 72.6(2) . . ?
C20 C15 Mo2 124.2(3) . . ?
C11 C16 H16A 109.5 . . ?
C11 C16 H16B 109.5 . . ?
H16A C16 H16B 109.5 . . ?
C11 C16 H16C 109.5 . . ?
H16A C16 H16C 109.5 . . ?
H16B C16 H16C 109.5 . . ?
C12 C17 H17A 109.5 . . ?
C12 C17 H17B 109.5 . . ?
H17A C17 H17B 109.5 . . ?
C12 C17 H17C 109.5 . . ?
H17A C17 H17C 109.5 . . ?
H17B C17 H17C 109.5 . . ?
C13 C18 H18A 109.5 . . ?
C13 C18 H18B 109.5 . . ?
H18A C18 H18B 109.5 . . ?
C13 C18 H18C 109.5 . . ?
H18A C18 H18C 109.5 . . ?
H18B C18 H18C 109.5 . . ?
C14 C19 H19A 109.5 . . ?
C14 C19 H19B 109.5 . . ?
H19A C19 H19B 109.5 . . ?
C14 C19 H19C 109.5 . . ?
H19A C19 H19C 109.5 . . ?
H19B C19 H19C 109.5 . . ?
C15 C20 H20A 109.5 . . ?
C15 C20 H20B 109.5 . . ?
H20A C20 H20B 109.5 . . ?
C15 C20 H20C 109.5 . . ?
H20A C20 H20C 109.5 . . ?
H20B C20 H20C 109.5 . . ?
C22 C21 C25 107.1(5) . . ?
C22 C21 C26 127.7(7) . . ?
C25 C21 C26 124.9(7) . . ?
C22 C21 Mo4 72.8(3) . . ?
C25 C21 Mo4 72.1(3) . . ?
C26 C21 Mo4 125.3(4) . . ?
C21 C22 C23 109.0(5) . . ?
C21 C22 C27 124.6(9) . . ?
C23 C22 C27 126.1(8) . . ?
C21 C22 Mo4 72.6(3) . . ?
C23 C22 Mo4 71.8(3) . . ?
C27 C22 Mo4 126.8(3) . . ?
C24 C23 C22 107.9(5) . . ?
C24 C23 C28 126.2(9) . . ?
C22 C23 C28 125.5(9) . . ?
C24 C23 Mo4 72.5(3) . . ?
C22 C23 Mo4 73.4(3) . . ?
C28 C23 Mo4 125.4(3) . . ?
C23 C24 C25 107.7(5) . . ?
C23 C24 C29 125.5(8) . . ?
C25 C24 C29 126.7(7) . . ?
C23 C24 Mo4 72.7(3) . . ?
C25 C24 Mo4 72.8(3) . . ?
C29 C24 Mo4 122.7(4) . . ?
C21 C25 C24 108.3(5) . . ?
C21 C25 C30 126.6(6) . . ?
C24 C25 C30 125.0(6) . . ?
C21 C25 Mo4 72.9(3) . . ?
C24 C25 Mo4 72.0(2) . . ?
C30 C25 Mo4 124.4(3) . . ?
C21 C26 H26A 109.5 . . ?
C21 C26 H26B 109.5 . . ?
H26A C26 H26B 109.5 . . ?
C21 C26 H26C 109.5 . . ?
H26A C26 H26C 109.5 . . ?
H26B C26 H26C 109.5 . . ?
C22 C27 H27A 109.5 . . ?
C22 C27 H27B 109.5 . . ?
H27A C27 H27B 109.5 . . ?
C22 C27 H27C 109.5 . . ?
H27A C27 H27C 109.5 . . ?
H27B C27 H27C 109.5 . . ?
C23 C28 H28A 109.5 . . ?
C23 C28 H28B 109.5 . . ?
H28A C28 H28B 109.5 . . ?
C23 C28 H28C 109.5 . . ?
H28A C28 H28C 109.5 . . ?
H28B C28 H28C 109.5 . . ?
C24 C29 H29A 109.5 . . ?
C24 C29 H29B 109.5 . . ?
H29A C29 H29B 109.5 . . ?
C24 C29 H29C 109.5 . . ?
H29A C29 H29C 109.5 . . ?
H29B C29 H29C 109.5 . . ?
C25 C30 H30A 109.5 . . ?
C25 C30 H30B 109.5 . . ?
H30A C30 H30B 109.5 . . ?
C25 C30 H30C 109.5 . . ?
H30A C30 H30C 109.5 . . ?
H30B C30 H30C 109.5 . . ?
Cl1 C111 Cl1 110.1(7) 2_655 . ?
Cl1 C111 H11A 109.6 2_655 . ?
Cl1 C111 H11A 109.6 . . ?
Cl1 C111 H11B 109.6 2_655 . ?
Cl1 C111 H11B 109.6 . . ?
H11A C111 H11B 108.1 . . ?

loop_
_geom_bond_atom_site_label_1
_geom_bond_atom_site_label_2
_geom_bond_distance
_geom_bond_site_symmetry_2
_geom_bond_publ_flag
Mo1 B2 2.216(5) . ?
Mo1 B3 2.221(5) . ?
Mo1 B4 2.253(6) . ?
Mo1 C2 2.313(5) . ?
Mo1 B1 2.317(5) . ?
Mo1 C1 2.325(5) . ?
Mo1 C4 2.328(5) . ?
Mo1 C3 2.328(5) . ?
Mo1 C5 2.344(5) . ?
Mo1 Mo2 2.8256(5) . ?
Mo1 Mo3 3.0247(5) . ?
Mo1 H222 1.80(5) . ?
Mo1 H444 1.73(4) . ?
Mo2 B3 2.208(5) . ?
Mo2 B2 2.212(5) . ?
Mo2 B4 2.301(5) . ?
Mo2 B1 2.314(5) . ?
Mo2 C12 2.325(4) . ?
Mo2 C14 2.334(4) . ?
Mo2 C15 2.336(4) . ?
Mo2 C13 2.338(5) . ?
Mo2 C11 2.339(4) . ?
Mo2 Mo3 3.0481(5) . ?
Mo2 H111 1.76(4) . ?
Mo2 H333 1.78(4) . ?
Mo3 B7 2.178(6) . ?
Mo3 B6 2.205(7) . ?
Mo3 B8 2.210(6) . ?
Mo3 B5 2.327(7) . ?
Mo3 B9 2.332(8) . ?
Mo3 B4 2.477(5) . ?
Mo3 Mo4 2.8391(5) . ?
Mo3 H444 1.88(4) . ?
Mo3 H333 1.87(4) . ?
Mo3 H888 1.85(6) . ?
Mo3 H555 1.83(6) . ?
Mo4 B6 2.158(7) . ?
Mo4 B7 2.163(6) . ?
Mo4 B8 2.181(7) . ?
Mo4 B9 2.283(9) . ?
Mo4 B5 2.298(8) . ?
Mo4 C24 2.312(4) . ?
Mo4 C23 2.315(5) . ?
Mo4 C25 2.322(4) . ?
Mo4 C21 2.332(5) . ?
Mo4 C22 2.335(5) . ?
Mo4 H777 1.61(6) . ?
Mo4 H666 1.80(5) . ?
B1 B2 1.731(7) . ?
B1 H1B 1.02(4) . ?
B1 H111 1.29(4) . ?
B1 H222 1.20(5) . ?
B2 B3 1.676(7) . ?
B2 H2B 1.15(4) . ?
B3 B4 1.722(7) . ?
B3 H3B 1.22(4) . ?
B4 H4B 1.04(4) . ?
B5 B6 1.724(17) . ?
B5 H888 1.30(6) . ?
B5 H777 1.17(6) . ?
B5 H5B 1.11(9) . ?
B6 B7 1.665(14) . ?
B6 H6B 0.93(7) . ?
B7 B8 1.677(12) . ?
B7 H7B 0.88(5) . ?
B8 B9 1.688(14) . ?
B8 H8B 1.01(5) . ?
B9 H666 1.11(5) . ?
B9 H555 1.21(6) . ?
B9 H9B 1.01(8) . ?
C1 C2 1.397(8) . ?
C1 C5 1.400(8) . ?
C1 C6 1.517(8) . ?
C2 C3 1.398(8) . ?
C2 C7 1.527(7) . ?
C3 C4 1.399(8) . ?
C3 C8 1.496(8) . ?
C4 C5 1.374(8) . ?
C4 C9 1.531(8) . ?
C5 C10 1.495(7) . ?
C6 H6A 0.9800 . ?
C6 H6B 0.9800 . ?
C6 H6C 0.9800 . ?
C7 H7A 0.9800 . ?
C7 H7B 0.9800 . ?
C7 H7C 0.9800 . ?
C8 H8A 0.9800 . ?
C8 H8B 0.9800 . ?
C8 H8C 0.9800 . ?
C9 H9A 0.9800 . ?
C9 H9B 0.9800 . ?
C9 H9C 0.9800 . ?
C10 H10A 0.9800 . ?
C10 H10B 0.9800 . ?
C10 H10C 0.9800 . ?
C11 C12 1.393(7) . ?
C11 C15 1.402(6) . ?
C11 C16 1.507(6) . ?
C12 C13 1.429(7) . ?
C12 C17 1.494(7) . ?
C13 C14 1.403(7) . ?
C13 C18 1.505(7) . ?
C14 C15 1.400(6) . ?
C14 C19 1.498(6) . ?
C15 C20 1.489(7) . ?
C16 H16A 0.9800 . ?
C16 H16B 0.9800 . ?
C16 H16C 0.9800 . ?
C17 H17A 0.9800 . ?
C17 H17B 0.9800 . ?
C17 H17C 0.9800 . ?
C18 H18A 0.9800 . ?
C18 H18B 0.9800 . ?
C18 H18C 0.9800 . ?
C19 H19A 0.9800 . ?
C19 H19B 0.9800 . ?
C19 H19C 0.9800 . ?
C20 H20A 0.9800 . ?
C20 H20B 0.9800 . ?
C20 H20C 0.9800 . ?
C21 C22 1.387(8) . ?
C21 C25 1.398(8) . ?
C21 C26 1.496(8) . ?
C22 C23 1.389(9) . ?
C22 C27 1.520(8) . ?
C23 C24 1.386(8) . ?
C23 C28 1.516(8) . ?
C24 C25 1.399(7) . ?
C24 C29 1.497(8) . ?
C25 C30 1.512(7) . ?
C26 H26A 0.9800 . ?
C26 H26B 0.9800 . ?
C26 H26C 0.9800 . ?
C27 H27A 0.9800 . ?
C27 H27B 0.9800 . ?
C27 H27C 0.9800 . ?
C28 H28A 0.9800 . ?
C28 H28B 0.9800 . ?
C28 H28C 0.9800 . ?
C29 H29A 0.9800 . ?
C29 H29B 0.9800 . ?
C29 H29C 0.9800 . ?
C30 H30A 0.9800 . ?
C30 H30B 0.9800 . ?
C30 H30C 0.9800 . ?
C111 Cl1 1.687(6) 2_655 ?
C111 Cl1 1.687(6) . ?
C111 H11A 0.9900 . ?
C111 H11B 0.9900 . ?

loop_
_geom_torsion_atom_site_label_1
_geom_torsion_atom_site_label_2
_geom_torsion_atom_site_label_3
_geom_torsion_atom_site_label_4
_geom_torsion
_geom_torsion_site_symmetry_1
_geom_torsion_site_symmetry_2
_geom_torsion_site_symmetry_3
_geom_torsion_site_symmetry_4
_geom_torsion_publ_flag
B2 Mo1 Mo2 B3 -58.9(2) . . . . ?
B4 Mo1 Mo2 B3 59.0(2) . . . . ?
C2 Mo1 Mo2 B3 178.5(7) . . . . ?
B1 Mo1 Mo2 B3 -117.3(2) . . . . ?
C1 Mo1 Mo2 B3 -94.2(3) . . . . ?
C4 Mo1 Mo2 B3 7.6(3) . . . . ?
C3 Mo1 Mo2 B3 63.9(4) . . . . ?
C5 Mo1 Mo2 B3 -41.6(3) . . . . ?
Mo3 Mo1 Mo2 B3 122.61(17) . . . . ?
B3 Mo1 Mo2 B2 58.9(2) . . . . ?
B4 Mo1 Mo2 B2 117.9(2) . . . . ?
C2 Mo1 Mo2 B2 -122.6(7) . . . . ?
B1 Mo1 Mo2 B2 -58.4(2) . . . . ?
C1 Mo1 Mo2 B2 -35.3(4) . . . . ?
C4 Mo1 Mo2 B2 66.5(3) . . . . ?
C3 Mo1 Mo2 B2 122.8(4) . . . . ?
C5 Mo1 Mo2 B2 17.3(3) . . . . ?
Mo3 Mo1 Mo2 B2 -178.50(18) . . . . ?
B2 Mo1 Mo2 B4 -117.9(2) . . . . ?
B3 Mo1 Mo2 B4 -59.0(2) . . . . ?
C2 Mo1 Mo2 B4 119.5(7) . . . . ?
B1 Mo1 Mo2 B4 -176.4(2) . . . . ?
C1 Mo1 Mo2 B4 -153.2(3) . . . . ?
C4 Mo1 Mo2 B4 -51.5(3) . . . . ?
C3 Mo1 Mo2 B4 4.9(4) . . . . ?
C5 Mo1 Mo2 B4 -100.7(3) . . . . ?
Mo3 Mo1 Mo2 B4 63.56(15) . . . . ?
B2 Mo1 Mo2 B1 58.4(2) . . . . ?
B3 Mo1 Mo2 B1 117.3(2) . . . . ?
B4 Mo1 Mo2 B1 176.4(2) . . . . ?
C2 Mo1 Mo2 B1 -64.2(7) . . . . ?
C1 Mo1 Mo2 B1 23.1(3) . . . . ?
C4 Mo1 Mo2 B1 124.9(3) . . . . ?
C3 Mo1 Mo2 B1 -178.8(4) . . . . ?
C5 Mo1 Mo2 B1 75.7(3) . . . . ?
Mo3 Mo1 Mo2 B1 -120.08(15) . . . . ?
B2 Mo1 Mo2 C12 -61.1(3) . . . . ?
B3 Mo1 Mo2 C12 -2.2(3) . . . . ?
B4 Mo1 Mo2 C12 56.8(3) . . . . ?
C2 Mo1 Mo2 C12 176.3(7) . . . . ?
B1 Mo1 Mo2 C12 -119.5(3) . . . . ?
C1 Mo1 Mo2 C12 -96.4(4) . . . . ?
C4 Mo1 Mo2 C12 5.4(3) . . . . ?
C3 Mo1 Mo2 C12 61.7(4) . . . . ?
C5 Mo1 Mo2 C12 -43.8(4) . . . . ?
Mo3 Mo1 Mo2 C12 120.4(2) . . . . ?
B2 Mo1 Mo2 C14 126.3(5) . . . . ?
B3 Mo1 Mo2 C14 -174.8(5) . . . . ?
B4 Mo1 Mo2 C14 -115.8(5) . . . . ?
C2 Mo1 Mo2 C14 3.7(8) . . . . ?
B1 Mo1 Mo2 C14 67.8(5) . . . . ?
C1 Mo1 Mo2 C14 91.0(6) . . . . ?
C4 Mo1 Mo2 C14 -167.3(5) . . . . ?
C3 Mo1 Mo2 C14 -110.9(6) . . . . ?
C5 Mo1 Mo2 C14 143.5(5) . . . . ?
Mo3 Mo1 Mo2 C14 -52.2(5) . . . . ?
B2 Mo1 Mo2 C15 41.6(3) . . . . ?
B3 Mo1 Mo2 C15 100.5(3) . . . . ?
B4 Mo1 Mo2 C15 159.5(2) . . . . ?
C2 Mo1 Mo2 C15 -81.0(7) . . . . ?
B1 Mo1 Mo2 C15 -16.8(2) . . . . ?
C1 Mo1 Mo2 C15 6.3(4) . . . . ?
C4 Mo1 Mo2 C15 108.1(3) . . . . ?
C3 Mo1 Mo2 C15 164.4(4) . . . . ?
C5 Mo1 Mo2 C15 58.9(3) . . . . ?
Mo3 Mo1 Mo2 C15 -136.9(2) . . . . ?
B2 Mo1 Mo2 C13 -119.1(4) . . . . ?
B3 Mo1 Mo2 C13 -60.2(4) . . . . ?
B4 Mo1 Mo2 C13 -1.2(4) . . . . ?
C2 Mo1 Mo2 C13 118.3(8) . . . . ?
B1 Mo1 Mo2 C13 -177.5(4) . . . . ?
C1 Mo1 Mo2 C13 -154.4(4) . . . . ?
C4 Mo1 Mo2 C13 -52.6(4) . . . . ?
C3 Mo1 Mo2 C13 3.7(5) . . . . ?
C5 Mo1 Mo2 C13 -101.8(4) . . . . ?
Mo3 Mo1 Mo2 C13 62.4(3) . . . . ?
B2 Mo1 Mo2 C11 -11.0(3) . . . . ?
B3 Mo1 Mo2 C11 47.9(3) . . . . ?
B4 Mo1 Mo2 C11 106.9(2) . . . . ?
C2 Mo1 Mo2 C11 -133.6(7) . . . . ?
B1 Mo1 Mo2 C11 -69.4(2) . . . . ?
C1 Mo1 Mo2 C11 -46.3(4) . . . . ?
C4 Mo1 Mo2 C11 55.5(3) . . . . ?
C3 Mo1 Mo2 C11 111.8(4) . . . . ?
C5 Mo1 Mo2 C11 6.3(3) . . . . ?
Mo3 Mo1 Mo2 C11 170.5(2) . . . . ?
B2 Mo1 Mo2 Mo3 178.50(18) . . . . ?
B3 Mo1 Mo2 Mo3 -122.61(17) . . . . ?
B4 Mo1 Mo2 Mo3 -63.56(15) . . . . ?
C2 Mo1 Mo2 Mo3 55.9(7) . . . . ?
B1 Mo1 Mo2 Mo3 120.08(15) . . . . ?
C1 Mo1 Mo2 Mo3 143.2(3) . . . . ?
C4 Mo1 Mo2 Mo3 -115.0(3) . . . . ?
C3 Mo1 Mo2 Mo3 -58.7(3) . . . . ?
C5 Mo1 Mo2 Mo3 -164.2(3) . . . . ?
B2 Mo1 Mo3 B7 101.7(3) . . . . ?
B3 Mo1 Mo3 B7 143.4(3) . . . . ?
B4 Mo1 Mo3 B7 164.8(3) . . . . ?
C2 Mo1 Mo3 B7 -64.4(3) . . . . ?
B1 Mo1 Mo3 B7 59.5(3) . . . . ?
C1 Mo1 Mo3 B7 -46.2(3) . . . . ?
C4 Mo1 Mo3 B7 -127.8(3) . . . . ?
C3 Mo1 Mo3 B7 -100.1(3) . . . . ?
C5 Mo1 Mo3 B7 -110.3(5) . . . . ?
Mo2 Mo1 Mo3 B7 102.9(3) . . . . ?
B2 Mo1 Mo3 B6 147.0(4) . . . . ?
B3 Mo1 Mo3 B6 -171.3(4) . . . . ?
B4 Mo1 Mo3 B6 -149.9(4) . . . . ?
C2 Mo1 Mo3 B6 -19.0(4) . . . . ?
B1 Mo1 Mo3 B6 104.9(4) . . . . ?
C1 Mo1 Mo3 B6 -0.8(4) . . . . ?
C4 Mo1 Mo3 B6 -82.4(4) . . . . ?
C3 Mo1 Mo3 B6 -54.7(4) . . . . ?
C5 Mo1 Mo3 B6 -65.0(6) . . . . ?
Mo2 Mo1 Mo3 B6 148.3(4) . . . . ?
B2 Mo1 Mo3 B8 53.9(4) . . . . ?
B3 Mo1 Mo3 B8 95.6(4) . . . . ?
B4 Mo1 Mo3 B8 117.0(4) . . . . ?
C2 Mo1 Mo3 B8 -112.2(4) . . . . ?
B1 Mo1 Mo3 B8 11.8(4) . . . . ?
C1 Mo1 Mo3 B8 -94.0(4) . . . . ?
C4 Mo1 Mo3 B8 -175.5(4) . . . . ?
C3 Mo1 Mo3 B8 -147.9(4) . . . . ?
C5 Mo1 Mo3 B8 -158.1(6) . . . . ?
Mo2 Mo1 Mo3 B8 55.2(3) . . . . ?
B2 Mo1 Mo3 B5 -167.0(4) . . . . ?
B3 Mo1 Mo3 B5 -125.3(4) . . . . ?
B4 Mo1 Mo3 B5 -103.9(4) . . . . ?
C2 Mo1 Mo3 B5 26.9(4) . . . . ?
B1 Mo1 Mo3 B5 150.8(4) . . . . ?
C1 Mo1 Mo3 B5 45.1(5) . . . . ?
C4 Mo1 Mo3 B5 -36.5(4) . . . . ?
C3 Mo1 Mo3 B5 -8.8(4) . . . . ?
C5 Mo1 Mo3 B5 -19.0(6) . . . . ?
Mo2 Mo1 Mo3 B5 -165.8(4) . . . . ?
B2 Mo1 Mo3 B9 -37.9(10) . . . . ?
B3 Mo1 Mo3 B9 3.8(10) . . . . ?
B4 Mo1 Mo3 B9 25.2(10) . . . . ?
C2 Mo1 Mo3 B9 156.0(10) . . . . ?
B1 Mo1 Mo3 B9 -80.0(10) . . . . ?
C1 Mo1 Mo3 B9 174.2(10) . . . . ?
C4 Mo1 Mo3 B9 92.6(10) . . . . ?
C3 Mo1 Mo3 B9 120.3(10) . . . . ?
C5 Mo1 Mo3 B9 110.1(11) . . . . ?
Mo2 Mo1 Mo3 B9 -36.7(10) . . . . ?
B2 Mo1 Mo3 B4 -63.1(2) . . . . ?
B3 Mo1 Mo3 B4 -21.4(2) . . . . ?
C2 Mo1 Mo3 B4 130.8(3) . . . . ?
B1 Mo1 Mo3 B4 -105.2(2) . . . . ?
C1 Mo1 Mo3 B4 149.0(3) . . . . ?
C4 Mo1 Mo3 B4 67.5(2) . . . . ?
C3 Mo1 Mo3 B4 95.1(3) . . . . ?
C5 Mo1 Mo3 B4 84.9(5) . . . . ?
Mo2 Mo1 Mo3 B4 -61.84(18) . . . . ?
B2 Mo1 Mo3 Mo4 151.21(15) . . . . ?
B3 Mo1 Mo3 Mo4 -167.11(13) . . . . ?
B4 Mo1 Mo3 Mo4 -145.70(18) . . . . ?
C2 Mo1 Mo3 Mo4 -14.88(18) . . . . ?
B1 Mo1 Mo3 Mo4 109.08(13) . . . . ?
C1 Mo1 Mo3 Mo4 3.3(2) . . . . ?
C4 Mo1 Mo3 Mo4 -78.23(17) . . . . ?
C3 Mo1 Mo3 Mo4 -50.57(19) . . . . ?
C5 Mo1 Mo3 Mo4 -60.8(5) . . . . ?
Mo2 Mo1 Mo3 Mo4 152.46(4) . . . . ?
B2 Mo1 Mo3 Mo2 -1.25(15) . . . . ?
B3 Mo1 Mo3 Mo2 40.43(13) . . . . ?
B4 Mo1 Mo3 Mo2 61.84(18) . . . . ?
C2 Mo1 Mo3 Mo2 -167.34(18) . . . . ?
B1 Mo1 Mo3 Mo2 -43.38(13) . . . . ?
C1 Mo1 Mo3 Mo2 -149.1(2) . . . . ?
C4 Mo1 Mo3 Mo2 129.31(17) . . . . ?
C3 Mo1 Mo3 Mo2 156.97(19) . . . . ?
C5 Mo1 Mo3 Mo2 146.7(5) . . . . ?
B3 Mo2 Mo3 B7 -145.6(3) . . . . ?
B2 Mo2 Mo3 B7 -103.6(3) . . . . ?
B4 Mo2 Mo3 B7 -165.3(3) . . . . ?
B1 Mo2 Mo3 B7 -61.5(3) . . . . ?
C12 Mo2 Mo3 B7 126.4(3) . . . . ?
C14 Mo2 Mo3 B7 62.4(3) . . . . ?
C15 Mo2 Mo3 B7 40.9(3) . . . . ?
C13 Mo2 Mo3 B7 98.6(3) . . . . ?
C11 Mo2 Mo3 B7 98.4(5) . . . . ?
Mo1 Mo2 Mo3 B7 -104.9(3) . . . . ?
B3 Mo2 Mo3 B6 -100.6(5) . . . . ?
B2 Mo2 Mo3 B6 -58.6(5) . . . . ?
B4 Mo2 Mo3 B6 -120.4(5) . . . . ?
B1 Mo2 Mo3 B6 -16.5(5) . . . . ?
C12 Mo2 Mo3 B6 171.3(5) . . . . ?
C14 Mo2 Mo3 B6 107.4(5) . . . . ?
C15 Mo2 Mo3 B6 85.9(5) . . . . ?
C13 Mo2 Mo3 B6 143.6(5) . . . . ?
C11 Mo2 Mo3 B6 143.3(6) . . . . ?
Mo1 Mo2 Mo3 B6 -59.9(5) . . . . ?
B3 Mo2 Mo3 B8 169.9(3) . . . . ?
B2 Mo2 Mo3 B8 -148.2(3) . . . . ?
B4 Mo2 Mo3 B8 150.1(3) . . . . ?
B1 Mo2 Mo3 B8 -106.0(3) . . . . ?
C12 Mo2 Mo3 B8 81.8(3) . . . . ?
C14 Mo2 Mo3 B8 17.8(3) . . . . ?
C15 Mo2 Mo3 B8 -3.7(3) . . . . ?
C13 Mo2 Mo3 B8 54.0(3) . . . . ?
C11 Mo2 Mo3 B8 53.8(5) . . . . ?
Mo1 Mo2 Mo3 B8 -149.4(3) . . . . ?
B3 Mo2 Mo3 B5 0.9(12) . . . . ?
B2 Mo2 Mo3 B5 42.8(12) . . . . ?
B4 Mo2 Mo3 B5 -18.9(12) . . . . ?
B1 Mo2 Mo3 B5 85.0(12) . . . . ?
C12 Mo2 Mo3 B5 -87.2(12) . . . . ?
C14 Mo2 Mo3 B5 -151.2(12) . . . . ?
C15 Mo2 Mo3 B5 -172.7(12) . . . . ?
C13 Mo2 Mo3 B5 -114.9(12) . . . . ?
C11 Mo2 Mo3 B5 -115.2(12) . . . . ?
Mo1 Mo2 Mo3 B5 41.6(12) . . . . ?
B3 Mo2 Mo3 B9 125.7(4) . . . . ?
B2 Mo2 Mo3 B9 167.7(4) . . . . ?
B4 Mo2 Mo3 B9 106.0(4) . . . . ?
B1 Mo2 Mo3 B9 -150.2(4) . . . . ?
C12 Mo2 Mo3 B9 37.7(4) . . . . ?
C14 Mo2 Mo3 B9 -26.3(4) . . . . ?
C15 Mo2 Mo3 B9 -47.8(4) . . . . ?
C13 Mo2 Mo3 B9 9.9(4) . . . . ?
C11 Mo2 Mo3 B9 9.7(5) . . . . ?
Mo1 Mo2 Mo3 B9 166.4(3) . . . . ?
B3 Mo2 Mo3 B4 19.8(2) . . . . ?
B2 Mo2 Mo3 B4 61.7(2) . . . . ?
B1 Mo2 Mo3 B4 103.9(2) . . . . ?
C12 Mo2 Mo3 B4 -68.3(2) . . . . ?
C14 Mo2 Mo3 B4 -132.3(2) . . . . ?
C15 Mo2 Mo3 B4 -153.8(2) . . . . ?
C13 Mo2 Mo3 B4 -96.1(2) . . . . ?
C11 Mo2 Mo3 B4 -96.3(5) . . . . ?
Mo1 Mo2 Mo3 B4 60.48(18) . . . . ?
B3 Mo2 Mo3 Mo4 164.83(13) . . . . ?
B2 Mo2 Mo3 Mo4 -153.23(15) . . . . ?
B4 Mo2 Mo3 Mo4 145.04(18) . . . . ?
B1 Mo2 Mo3 Mo4 -111.06(13) . . . . ?
C12 Mo2 Mo3 Mo4 76.74(16) . . . . ?
C14 Mo2 Mo3 Mo4 12.76(14) . . . . ?
C15 Mo2 Mo3 Mo4 -8.74(17) . . . . ?
C13 Mo2 Mo3 Mo4 48.99(16) . . . . ?
C11 Mo2 Mo3 Mo4 48.8(4) . . . . ?
Mo1 Mo2 Mo3 Mo4 -154.48(3) . . . . ?
B3 Mo2 Mo3 Mo1 -40.69(13) . . . . ?
B2 Mo2 Mo3 Mo1 1.25(15) . . . . ?
B4 Mo2 Mo3 Mo1 -60.48(18) . . . . ?
B1 Mo2 Mo3 Mo1 43.42(13) . . . . ?
C12 Mo2 Mo3 Mo1 -128.78(16) . . . . ?
C14 Mo2 Mo3 Mo1 167.24(14) . . . . ?
C15 Mo2 Mo3 Mo1 145.74(17) . . . . ?
C13 Mo2 Mo3 Mo1 -156.53(16) . . . . ?
C11 Mo2 Mo3 Mo1 -156.8(4) . . . . ?
B7 Mo3 Mo4 B6 60.6(6) . . . . ?
B8 Mo3 Mo4 B6 121.4(6) . . . . ?
B5 Mo3 Mo4 B6 -59.1(6) . . . . ?
B9 Mo3 Mo4 B6 179.0(7) . . . . ?
B4 Mo3 Mo4 B6 -120.7(6) . . . . ?
Mo1 Mo3 Mo4 B6 -5.4(5) . . . . ?
Mo2 Mo3 Mo4 B6 128.0(5) . . . . ?
B6 Mo3 Mo4 B7 -60.6(6) . . . . ?
B8 Mo3 Mo4 B7 60.8(5) . . . . ?
B5 Mo3 Mo4 B7 -119.8(6) . . . . ?
B9 Mo3 Mo4 B7 118.3(6) . . . . ?
B4 Mo3 Mo4 B7 178.7(5) . . . . ?
Mo1 Mo3 Mo4 B7 -66.1(4) . . . . ?
Mo2 Mo3 Mo4 B7 67.3(4) . . . . ?
B7 Mo3 Mo4 B8 -60.8(5) . . . . ?
B6 Mo3 Mo4 B8 -121.4(6) . . . . ?
B5 Mo3 Mo4 B8 179.5(6) . . . . ?
B9 Mo3 Mo4 B8 57.6(5) . . . . ?
B4 Mo3 Mo4 B8 117.9(5) . . . . ?
Mo1 Mo3 Mo4 B8 -126.8(4) . . . . ?
Mo2 Mo3 Mo4 B8 6.6(3) . . . . ?
B7 Mo3 Mo4 B9 -118.3(6) . . . . ?
B6 Mo3 Mo4 B9 -179.0(7) . . . . ?
B8 Mo3 Mo4 B9 -57.6(5) . . . . ?
B5 Mo3 Mo4 B9 121.9(7) . . . . ?
B4 Mo3 Mo4 B9 60.3(6) . . . . ?
Mo1 Mo3 Mo4 B9 175.6(5) . . . . ?
Mo2 Mo3 Mo4 B9 -51.0(5) . . . . ?
B7 Mo3 Mo4 B5 119.8(6) . . . . ?
B6 Mo3 Mo4 B5 59.1(6) . . . . ?
B8 Mo3 Mo4 B5 -179.5(6) . . . . ?
B9 Mo3 Mo4 B5 -121.9(7) . . . . ?
B4 Mo3 Mo4 B5 -61.6(6) . . . . ?
Mo1 Mo3 Mo4 B5 53.7(5) . . . . ?
Mo2 Mo3 Mo4 B5 -172.9(5) . . . . ?
B7 Mo3 Mo4 C24 -109.6(5) . . . . ?
B6 Mo3 Mo4 C24 -170.3(6) . . . . ?
B8 Mo3 Mo4 C24 -48.9(5) . . . . ?
B5 Mo3 Mo4 C24 130.6(7) . . . . ?
B9 Mo3 Mo4 C24 8.7(6) . . . . ?
B4 Mo3 Mo4 C24 69.0(5) . . . . ?
Mo1 Mo3 Mo4 C24 -175.7(4) . . . . ?
Mo2 Mo3 Mo4 C24 -42.3(4) . . . . ?
B7 Mo3 Mo4 C23 -49.5(5) . . . . ?
B6 Mo3 Mo4 C23 -110.1(6) . . . . ?
B8 Mo3 Mo4 C23 11.3(5) . . . . ?
B5 Mo3 Mo4 C23 -169.2(6) . . . . ?
B9 Mo3 Mo4 C23 68.9(6) . . . . ?
B4 Mo3 Mo4 C23 129.2(5) . . . . ?
Mo1 Mo3 Mo4 C23 -115.5(3) . . . . ?
Mo2 Mo3 Mo4 C23 17.9(3) . . . . ?
B7 Mo3 Mo4 C25 129.6(6) . . . . ?
B6 Mo3 Mo4 C25 68.9(7) . . . . ?
B8 Mo3 Mo4 C25 -169.7(6) . . . . ?
B5 Mo3 Mo4 C25 9.8(7) . . . . ?
B9 Mo3 Mo4 C25 -112.1(7) . . . . ?
B4 Mo3 Mo4 C25 -51.8(6) . . . . ?
Mo1 Mo3 Mo4 C25 63.5(5) . . . . ?
Mo2 Mo3 Mo4 C25 -163.1(5) . . . . ?
B7 Mo3 Mo4 C21 53.4(5) . . . . ?
B6 Mo3 Mo4 C21 -7.2(6) . . . . ?
B8 Mo3 Mo4 C21 114.2(5) . . . . ?
B5 Mo3 Mo4 C21 -66.4(6) . . . . ?
B9 Mo3 Mo4 C21 171.8(6) . . . . ?
B4 Mo3 Mo4 C21 -127.9(4) . . . . ?
Mo1 Mo3 Mo4 C21 -12.6(3) . . . . ?
Mo2 Mo3 Mo4 C21 120.8(3) . . . . ?
B7 Mo3 Mo4 C22 1.5(5) . . . . ?
B6 Mo3 Mo4 C22 -59.2(6) . . . . ?
B8 Mo3 Mo4 C22 62.2(5) . . . . ?
B5 Mo3 Mo4 C22 -118.3(6) . . . . ?
B9 Mo3 Mo4 C22 119.8(6) . . . . ?
B4 Mo3 Mo4 C22 -179.9(4) . . . . ?
Mo1 Mo3 Mo4 C22 -64.6(3) . . . . ?
Mo2 Mo3 Mo4 C22 68.8(3) . . . . ?
B3 Mo2 B1 B2 -24.8(2) . . . . ?
B4 Mo2 B1 B2 -65.5(3) . . . . ?
C12 Mo2 B1 B2 53.3(3) . . . . ?
C14 Mo2 B1 B2 128.2(2) . . . . ?
C15 Mo2 B1 B2 102.4(2) . . . . ?
C13 Mo2 B1 B2 109.2(4) . . . . ?
C11 Mo2 B1 B2 67.8(3) . . . . ?
Mo1 Mo2 B1 B2 -68.4(2) . . . . ?
Mo3 Mo2 B1 B2 -118.3(2) . . . . ?
B3 Mo2 B1 Mo1 43.63(14) . . . . ?
B2 Mo2 B1 Mo1 68.4(2) . . . . ?
B4 Mo2 B1 Mo1 2.90(16) . . . . ?
C12 Mo2 B1 Mo1 121.7(2) . . . . ?
C14 Mo2 B1 Mo1 -163.41(11) . . . . ?
C15 Mo2 B1 Mo1 170.85(13) . . . . ?
C13 Mo2 B1 Mo1 177.6(4) . . . . ?
C11 Mo2 B1 Mo1 136.27(14) . . . . ?
Mo3 Mo2 B1 Mo1 -49.86(9) . . . . ?
B3 Mo1 B1 B2 25.0(2) . . . . ?
B4 Mo1 B1 B2 65.4(3) . . . . ?
C2 Mo1 B1 B2 -126.8(3) . . . . ?
C1 Mo1 B1 B2 -99.2(3) . . . . ?
C4 Mo1 B1 B2 -52.2(4) . . . . ?
C3 Mo1 B1 B2 -112.9(5) . . . . ?
C5 Mo1 B1 B2 -64.9(3) . . . . ?
Mo2 Mo1 B1 B2 68.4(2) . . . . ?
Mo3 Mo1 B1 B2 118.8(2) . . . . ?
B2 Mo1 B1 Mo2 -68.4(2) . . . . ?
B3 Mo1 B1 Mo2 -43.36(15) . . . . ?
B4 Mo1 B1 Mo2 -2.98(17) . . . . ?
C2 Mo1 B1 Mo2 164.84(15) . . . . ?
C1 Mo1 B1 Mo2 -167.57(19) . . . . ?
C4 Mo1 B1 Mo2 -120.6(2) . . . . ?
C3 Mo1 B1 Mo2 178.7(4) . . . . ?
C5 Mo1 B1 Mo2 -133.31(18) . . . . ?
Mo3 Mo1 B1 Mo2 50.44(10) . . . . ?
Mo2 B1 B2 B3 42.2(4) . . . . ?
Mo1 B1 B2 B3 -42.9(4) . . . . ?
Mo1 B1 B2 Mo2 -85.10(13) . . . . ?
Mo2 B1 B2 Mo1 85.10(13) . . . . ?
B4 Mo2 B2 B3 -26.7(2) . . . . ?
B1 Mo2 B2 B3 -143.5(3) . . . . ?
C12 Mo2 B2 B3 71.6(2) . . . . ?
C14 Mo2 B2 B3 128.0(3) . . . . ?
C15 Mo2 B2 B3 131.5(2) . . . . ?
C13 Mo2 B2 B3 75.3(3) . . . . ?
C11 Mo2 B2 B3 101.6(2) . . . . ?
Mo1 Mo2 B2 B3 -70.4(2) . . . . ?
Mo3 Mo2 B2 B3 -71.8(2) . . . . ?
B3 Mo2 B2 B1 143.5(3) . . . . ?
B4 Mo2 B2 B1 116.8(3) . . . . ?
C12 Mo2 B2 B1 -144.8(2) . . . . ?
C14 Mo2 B2 B1 -88.5(3) . . . . ?
C15 Mo2 B2 B1 -85.0(2) . . . . ?
C13 Mo2 B2 B1 -141.2(3) . . . . ?
C11 Mo2 B2 B1 -114.8(3) . . . . ?
Mo1 Mo2 B2 B1 73.1(2) . . . . ?
Mo3 Mo2 B2 B1 71.7(2) . . . . ?
B3 Mo2 B2 Mo1 70.4(2) . . . . ?
B4 Mo2 B2 Mo1 43.67(17) . . . . ?
B1 Mo2 B2 Mo1 -73.1(2) . . . . ?
C12 Mo2 B2 Mo1 142.04(16) . . . . ?
C14 Mo2 B2 Mo1 -161.58(19) . . . . ?
C15 Mo2 B2 Mo1 -158.13(14) . . . . ?
C13 Mo2 B2 Mo1 145.7(2) . . . . ?
C11 Mo2 B2 Mo1 172.05(19) . . . . ?
Mo3 Mo2 B2 Mo1 -1.43(17) . . . . ?
B4 Mo1 B2 B3 25.2(2) . . . . ?
C2 Mo1 B2 B3 -127.8(3) . . . . ?
B1 Mo1 B2 B3 143.1(3) . . . . ?
C1 Mo1 B2 B3 -128.7(3) . . . . ?
C4 Mo1 B2 B3 -69.3(3) . . . . ?
C3 Mo1 B2 B3 -74.7(4) . . . . ?
C5 Mo1 B2 B3 -97.6(3) . . . . ?
Mo2 Mo1 B2 B3 70.0(2) . . . . ?
Mo3 Mo1 B2 B3 71.4(2) . . . . ?
B3 Mo1 B2 B1 -143.1(3) . . . . ?
B4 Mo1 B2 B1 -117.8(3) . . . . ?
C2 Mo1 B2 B1 89.1(3) . . . . ?
C1 Mo1 B2 B1 88.2(3) . . . . ?
C4 Mo1 B2 B1 147.6(3) . . . . ?
C3 Mo1 B2 B1 142.2(3) . . . . ?
C5 Mo1 B2 B1 119.3(3) . . . . ?
Mo2 Mo1 B2 B1 -73.1(2) . . . . ?
Mo3 Mo1 B2 B1 -71.6(2) . . . . ?
B3 Mo1 B2 Mo2 -70.0(2) . . . . ?
B4 Mo1 B2 Mo2 -44.75(16) . . . . ?
C2 Mo1 B2 Mo2 162.2(2) . . . . ?
B1 Mo1 B2 Mo2 73.1(2) . . . . ?
C1 Mo1 B2 Mo2 161.30(18) . . . . ?
C4 Mo1 B2 Mo2 -139.28(17) . . . . ?
C3 Mo1 B2 Mo2 -144.7(3) . . . . ?
C5 Mo1 B2 Mo2 -167.6(2) . . . . ?
Mo3 Mo1 B2 Mo2 1.45(17) . . . . ?
B1 B2 B3 B4 2.3(7) . . . . ?
Mo2 B2 B3 B4 45.6(4) . . . . ?
Mo1 B2 B3 B4 -41.6(4) . . . . ?
B1 B2 B3 Mo2 -43.3(4) . . . . ?
Mo1 B2 B3 Mo2 -87.16(12) . . . . ?
B1 B2 B3 Mo1 43.9(4) . . . . ?
Mo2 B2 B3 Mo1 87.16(12) . . . . ?
B4 Mo2 B3 B2 140.7(3) . . . . ?
B1 Mo2 B3 B2 25.0(2) . . . . ?
C12 Mo2 B3 B2 -111.5(3) . . . . ?
C14 Mo2 B3 B2 -112.3(3) . . . . ?
C15 Mo2 B3 B2 -67.2(3) . . . . ?
C13 Mo2 B3 B2 -134.4(2) . . . . ?
C11 Mo2 B3 B2 -77.6(2) . . . . ?
Mo1 Mo2 B3 B2 70.1(2) . . . . ?
Mo3 Mo2 B3 B2 118.2(2) . . . . ?
B2 Mo2 B3 B4 -140.7(3) . . . . ?
B1 Mo2 B3 B4 -115.8(3) . . . . ?
C12 Mo2 B3 B4 107.8(3) . . . . ?
C14 Mo2 B3 B4 107.0(3) . . . . ?
C15 Mo2 B3 B4 152.1(3) . . . . ?
C13 Mo2 B3 B4 84.9(3) . . . . ?
C11 Mo2 B3 B4 141.7(3) . . . . ?
Mo1 Mo2 B3 B4 -70.6(2) . . . . ?
Mo3 Mo2 B3 B4 -22.5(2) . . . . ?
B2 Mo2 B3 Mo1 -70.1(2) . . . . ?
B4 Mo2 B3 Mo1 70.6(2) . . . . ?
B1 Mo2 B3 Mo1 -45.11(16) . . . . ?
C12 Mo2 B3 Mo1 178.48(19) . . . . ?
C14 Mo2 B3 Mo1 177.6(2) . . . . ?
C15 Mo2 B3 Mo1 -137.28(15) . . . . ?
C13 Mo2 B3 Mo1 155.57(14) . . . . ?
C11 Mo2 B3 Mo1 -147.65(17) . . . . ?
Mo3 Mo2 B3 Mo1 48.11(11) . . . . ?
B4 Mo1 B3 B2 -143.4(4) . . . . ?
C2 Mo1 B3 B2 110.3(4) . . . . ?
B1 Mo1 B3 B2 -25.2(2) . . . . ?
C1 Mo1 B3 B2 68.4(3) . . . . ?
C4 Mo1 B3 B2 114.9(3) . . . . ?
C3 Mo1 B3 B2 136.1(2) . . . . ?
C5 Mo1 B3 B2 81.1(3) . . . . ?
Mo2 Mo1 B3 B2 -70.3(2) . . . . ?
Mo3 Mo1 B3 B2 -118.9(2) . . . . ?
B2 Mo1 B3 B4 143.4(4) . . . . ?
C2 Mo1 B3 B4 -106.3(4) . . . . ?
B1 Mo1 B3 B4 118.1(3) . . . . ?
C1 Mo1 B3 B4 -148.2(3) . . . . ?
C4 Mo1 B3 B4 -101.7(3) . . . . ?
C3 Mo1 B3 B4 -80.6(3) . . . . ?
C5 Mo1 B3 B4 -135.5(3) . . . . ?
Mo2 Mo1 B3 B4 73.1(2) . . . . ?
Mo3 Mo1 B3 B4 24.4(2) . . . . ?
B2 Mo1 B3 Mo2 70.3(2) . . . . ?
B4 Mo1 B3 Mo2 -73.1(2) . . . . ?
C2 Mo1 B3 Mo2 -179.4(3) . . . . ?
B1 Mo1 B3 Mo2 45.07(16) . . . . ?
C1 Mo1 B3 Mo2 138.74(18) . . . . ?
C4 Mo1 B3 Mo2 -174.8(2) . . . . ?
C3 Mo1 B3 Mo2 -153.65(15) . . . . ?
C5 Mo1 B3 Mo2 151.4(2) . . . . ?
Mo3 Mo1 B3 Mo2 -48.63(11) . . . . ?
B2 B3 B4 Mo1 41.3(4) . . . . ?
Mo2 B3 B4 Mo1 85.92(14) . . . . ?
B2 B3 B4 Mo2 -44.6(4) . . . . ?
Mo1 B3 B4 Mo2 -85.92(14) . . . . ?
B2 B3 B4 Mo3 -3.4(7) . . . . ?
Mo2 B3 B4 Mo3 41.2(4) . . . . ?
Mo1 B3 B4 Mo3 -44.8(4) . . . . ?
B2 Mo1 B4 B3 -24.8(3) . . . . ?
C2 Mo1 B4 B3 129.6(3) . . . . ?
B1 Mo1 B4 B3 -65.0(3) . . . . ?
C1 Mo1 B4 B3 78.4(5) . . . . ?
C4 Mo1 B4 B3 79.3(3) . . . . ?
C3 Mo1 B4 B3 114.3(3) . . . . ?
C5 Mo1 B4 B3 55.6(3) . . . . ?
Mo2 Mo1 B4 B3 -67.9(2) . . . . ?
Mo3 Mo1 B4 B3 -149.2(3) . . . . ?
B2 Mo1 B4 Mo2 43.11(15) . . . . ?
B3 Mo1 B4 Mo2 67.9(2) . . . . ?
C2 Mo1 B4 Mo2 -162.49(17) . . . . ?
B1 Mo1 B4 Mo2 2.98(17) . . . . ?
C1 Mo1 B4 Mo2 146.4(4) . . . . ?
C4 Mo1 B4 Mo2 147.23(19) . . . . ?
C3 Mo1 B4 Mo2 -177.78(17) . . . . ?
C5 Mo1 B4 Mo2 123.50(18) . . . . ?
Mo3 Mo1 B4 Mo2 -81.26(13) . . . . ?
B2 Mo1 B4 Mo3 124.37(17) . . . . ?
B3 Mo1 B4 Mo3 149.2(3) . . . . ?
C2 Mo1 B4 Mo3 -81.2(2) . . . . ?
B1 Mo1 B4 Mo3 84.24(16) . . . . ?
C1 Mo1 B4 Mo3 -132.4(4) . . . . ?
C4 Mo1 B4 Mo3 -131.5(2) . . . . ?
C3 Mo1 B4 Mo3 -96.53(19) . . . . ?
C5 Mo1 B4 Mo3 -155.24(16) . . . . ?
Mo2 Mo1 B4 Mo3 81.26(13) . . . . ?
B2 Mo2 B4 B3 26.6(2) . . . . ?
B1 Mo2 B4 B3 66.9(3) . . . . ?
C12 Mo2 B4 B3 -74.4(3) . . . . ?
C14 Mo2 B4 B3 -129.6(2) . . . . ?
C15 Mo2 B4 B3 -79.7(5) . . . . ?
C13 Mo2 B4 B3 -110.6(3) . . . . ?
C11 Mo2 B4 B3 -50.6(3) . . . . ?
Mo1 Mo2 B4 B3 69.9(2) . . . . ?
Mo3 Mo2 B4 B3 151.4(3) . . . . ?
B3 Mo2 B4 Mo1 -69.9(2) . . . . ?
B2 Mo2 B4 Mo1 -43.30(15) . . . . ?
B1 Mo2 B4 Mo1 -2.97(17) . . . . ?
C12 Mo2 B4 Mo1 -144.29(17) . . . . ?
C14 Mo2 B4 Mo1 160.50(15) . . . . ?
C15 Mo2 B4 Mo1 -149.6(4) . . . . ?
C13 Mo2 B4 Mo1 179.47(16) . . . . ?
C11 Mo2 B4 Mo1 -120.54(18) . . . . ?
Mo3 Mo2 B4 Mo1 81.48(14) . . . . ?
B3 Mo2 B4 Mo3 -151.4(3) . . . . ?
B2 Mo2 B4 Mo3 -124.78(17) . . . . ?
B1 Mo2 B4 Mo3 -84.44(16) . . . . ?
C12 Mo2 B4 Mo3 134.23(18) . . . . ?
C14 Mo2 B4 Mo3 79.0(2) . . . . ?
C15 Mo2 B4 Mo3 129.0(4) . . . . ?
C13 Mo2 B4 Mo3 98.00(18) . . . . ?
C11 Mo2 B4 Mo3 157.98(15) . . . . ?
Mo1 Mo2 B4 Mo3 -81.48(14) . . . . ?
B7 Mo3 B4 B3 1.2(11) . . . . ?
B6 Mo3 B4 B3 90.3(7) . . . . ?
B8 Mo3 B4 B3 -84.6(6) . . . . ?
B5 Mo3 B4 B3 135.6(6) . . . . ?
B9 Mo3 B4 B3 -129.0(6) . . . . ?
Mo4 Mo3 B4 B3 -176.1(3) . . . . ?
Mo1 Mo3 B4 B3 41.0(4) . . . . ?
Mo2 Mo3 B4 B3 -37.3(4) . . . . ?
B7 Mo3 B4 Mo1 -39.9(8) . . . . ?
B6 Mo3 B4 Mo1 49.3(6) . . . . ?
B8 Mo3 B4 Mo1 -125.6(4) . . . . ?
B5 Mo3 B4 Mo1 94.6(4) . . . . ?
B9 Mo3 B4 Mo1 -170.0(4) . . . . ?
Mo4 Mo3 B4 Mo1 142.88(18) . . . . ?
Mo2 Mo3 B4 Mo1 -78.33(14) . . . . ?
B7 Mo3 B4 Mo2 38.5(8) . . . . ?
B6 Mo3 B4 Mo2 127.6(5) . . . . ?
B8 Mo3 B4 Mo2 -47.3(4) . . . . ?
B5 Mo3 B4 Mo2 172.9(4) . . . . ?
B9 Mo3 B4 Mo2 -91.7(4) . . . . ?
Mo4 Mo3 B4 Mo2 -138.80(19) . . . . ?
Mo1 Mo3 B4 Mo2 78.33(14) . . . . ?
B7 Mo4 B5 B6 -26.3(4) . . . . ?
B8 Mo4 B5 B6 -68.1(5) . . . . ?
B9 Mo4 B5 B6 -110.3(4) . . . . ?
C24 Mo4 B5 B6 140.4(4) . . . . ?
C23 Mo4 B5 B6 81.2(16) . . . . ?
C25 Mo4 B5 B6 115.3(3) . . . . ?
C21 Mo4 B5 B6 78.3(4) . . . . ?
C22 Mo4 B5 B6 50.9(4) . . . . ?
Mo3 Mo4 B5 B6 -67.7(3) . . . . ?
B6 Mo4 B5 Mo3 67.7(3) . . . . ?
B7 Mo4 B5 Mo3 41.4(4) . . . . ?
B8 Mo4 B5 Mo3 -0.4(5) . . . . ?
B9 Mo4 B5 Mo3 -42.6(4) . . . . ?
C24 Mo4 B5 Mo3 -151.9(3) . . . . ?
C23 Mo4 B5 Mo3 149.0(15) . . . . ?
C25 Mo4 B5 Mo3 -177.0(2) . . . . ?
C21 Mo4 B5 Mo3 146.0(3) . . . . ?
C22 Mo4 B5 Mo3 118.6(3) . . . . ?
B7 Mo3 B5 B6 25.4(4) . . . . ?
B8 Mo3 B5 B6 67.0(5) . . . . ?
B9 Mo3 B5 B6 108.2(5) . . . . ?
B4 Mo3 B5 B6 -139.1(3) . . . . ?
Mo4 Mo3 B5 B6 66.6(3) . . . . ?
Mo1 Mo3 B5 B6 -88.9(3) . . . . ?
Mo2 Mo3 B5 B6 -124.1(9) . . . . ?
B7 Mo3 B5 Mo4 -41.2(4) . . . . ?
B6 Mo3 B5 Mo4 -66.6(3) . . . . ?
B8 Mo3 B5 Mo4 0.4(5) . . . . ?
B9 Mo3 B5 Mo4 41.6(4) . . . . ?
B4 Mo3 B5 Mo4 154.3(2) . . . . ?
Mo1 Mo3 B5 Mo4 -155.5(2) . . . . ?
Mo2 Mo3 B5 Mo4 169.3(8) . . . . ?
Mo4 B5 B6 B7 44.0(5) . . . . ?
Mo3 B5 B6 B7 -42.7(4) . . . . ?
Mo3 B5 B6 Mo4 -86.6(3) . . . . ?
Mo4 B5 B6 Mo3 86.6(3) . . . . ?
B8 Mo4 B6 B7 -27.3(4) . . . . ?
B9 Mo4 B6 B7 -67.6(5) . . . . ?
B5 Mo4 B6 B7 -141.7(5) . . . . ?
C24 Mo4 B6 B7 103.0(7) . . . . ?
C23 Mo4 B6 B7 56.5(4) . . . . ?
C25 Mo4 B6 B7 130.2(3) . . . . ?
C21 Mo4 B6 B7 107.3(4) . . . . ?
C22 Mo4 B6 B7 72.8(4) . . . . ?
Mo3 Mo4 B6 B7 -68.5(3) . . . . ?
B7 Mo4 B6 B5 141.7(5) . . . . ?
B8 Mo4 B6 B5 114.5(4) . . . . ?
B9 Mo4 B6 B5 74.1(6) . . . . ?
C24 Mo4 B6 B5 -115.3(8) . . . . ?
C23 Mo4 B6 B5 -161.8(4) . . . . ?
C25 Mo4 B6 B5 -88.1(4) . . . . ?
C21 Mo4 B6 B5 -110.9(4) . . . . ?
C22 Mo4 B6 B5 -145.4(4) . . . . ?
Mo3 Mo4 B6 B5 73.3(4) . . . . ?
B7 Mo4 B6 Mo3 68.5(3) . . . . ?
B8 Mo4 B6 Mo3 41.2(4) . . . . ?
B9 Mo4 B6 Mo3 0.8(6) . . . . ?
B5 Mo4 B6 Mo3 -73.3(4) . . . . ?
C24 Mo4 B6 Mo3 171.5(6) . . . . ?
C23 Mo4 B6 Mo3 124.9(3) . . . . ?
C25 Mo4 B6 Mo3 -161.37(17) . . . . ?
C21 Mo4 B6 Mo3 175.8(3) . . . . ?
C22 Mo4 B6 Mo3 141.3(3) . . . . ?
B8 Mo3 B6 B7 28.4(4) . . . . ?
B5 Mo3 B6 B7 142.6(6) . . . . ?
B9 Mo3 B6 B7 68.4(5) . . . . ?
B4 Mo3 B6 B7 -148.1(4) . . . . ?
Mo4 Mo3 B6 B7 69.2(3) . . . . ?
Mo1 Mo3 B6 B7 -113.5(3) . . . . ?
Mo2 Mo3 B6 B7 -66.7(5) . . . . ?
B7 Mo3 B6 B5 -142.6(6) . . . . ?
B8 Mo3 B6 B5 -114.2(5) . . . . ?
B9 Mo3 B6 B5 -74.3(6) . . . . ?
B4 Mo3 B6 B5 69.3(6) . . . . ?
Mo4 Mo3 B6 B5 -73.4(5) . . . . ?
Mo1 Mo3 B6 B5 103.8(4) . . . . ?
Mo2 Mo3 B6 B5 150.6(4) . . . . ?
B7 Mo3 B6 Mo4 -69.2(3) . . . . ?
B8 Mo3 B6 Mo4 -40.7(4) . . . . ?
B5 Mo3 B6 Mo4 73.4(5) . . . . ?
B9 Mo3 B6 Mo4 -0.8(5) . . . . ?
B4 Mo3 B6 Mo4 142.7(2) . . . . ?
Mo1 Mo3 B6 Mo4 177.3(2) . . . . ?
Mo2 Mo3 B6 Mo4 -135.91(17) . . . . ?
B5 B6 B7 B8 -2.0(7) . . . . ?
Mo4 B6 B7 B8 43.5(4) . . . . ?
Mo3 B6 B7 B8 -46.3(4) . . . . ?
B5 B6 B7 Mo4 -45.5(5) . . . . ?
Mo3 B6 B7 Mo4 -89.8(3) . . . . ?
B5 B6 B7 Mo3 44.3(5) . . . . ?
Mo4 B6 B7 Mo3 89.8(3) . . . . ?
B8 Mo4 B7 B6 140.3(5) . . . . ?
B9 Mo4 B7 B6 115.0(5) . . . . ?
B5 Mo4 B7 B6 26.3(5) . . . . ?
C24 Mo4 B7 B6 -141.7(4) . . . . ?
C23 Mo4 B7 B6 -140.4(4) . . . . ?
C25 Mo4 B7 B6 -89.7(5) . . . . ?
C21 Mo4 B7 B6 -80.9(4) . . . . ?
C22 Mo4 B7 B6 -108.8(4) . . . . ?
Mo3 Mo4 B7 B6 70.1(4) . . . . ?
B6 Mo4 B7 B8 -140.3(5) . . . . ?
B9 Mo4 B7 B8 -25.3(4) . . . . ?
B5 Mo4 B7 B8 -114.0(5) . . . . ?
C24 Mo4 B7 B8 78.1(4) . . . . ?
C23 Mo4 B7 B8 79.4(4) . . . . ?
C25 Mo4 B7 B8 130.1(4) . . . . ?
C21 Mo4 B7 B8 138.8(3) . . . . ?
C22 Mo4 B7 B8 110.9(4) . . . . ?
Mo3 Mo4 B7 B8 -70.1(3) . . . . ?
B6 Mo4 B7 Mo3 -70.1(4) . . . . ?
B8 Mo4 B7 Mo3 70.1(3) . . . . ?
B9 Mo4 B7 Mo3 44.9(4) . . . . ?
B5 Mo4 B7 Mo3 -43.8(4) . . . . ?
C24 Mo4 B7 Mo3 148.2(2) . . . . ?
C23 Mo4 B7 Mo3 149.5(3) . . . . ?
C25 Mo4 B7 Mo3 -159.8(2) . . . . ?
C21 Mo4 B7 Mo3 -151.0(2) . . . . ?
C22 Mo4 B7 Mo3 -178.9(3) . . . . ?
B8 Mo3 B7 B6 -138.1(5) . . . . ?
B5 Mo3 B7 B6 -25.4(5) . . . . ?
B9 Mo3 B7 B6 -112.5(5) . . . . ?
B4 Mo3 B7 B6 113.0(7) . . . . ?
Mo4 Mo3 B7 B6 -68.7(4) . . . . ?
Mo1 Mo3 B7 B6 81.8(4) . . . . ?
Mo2 Mo3 B7 B6 143.3(4) . . . . ?
B6 Mo3 B7 B8 138.1(5) . . . . ?
B5 Mo3 B7 B8 112.7(5) . . . . ?
B9 Mo3 B7 B8 25.6(4) . . . . ?
B4 Mo3 B7 B8 -108.9(8) . . . . ?
Mo4 Mo3 B7 B8 69.4(3) . . . . ?
Mo1 Mo3 B7 B8 -140.1(3) . . . . ?
Mo2 Mo3 B7 B8 -78.6(3) . . . . ?
B6 Mo3 B7 Mo4 68.7(4) . . . . ?
B8 Mo3 B7 Mo4 -69.4(3) . . . . ?
B5 Mo3 B7 Mo4 43.3(4) . . . . ?
B9 Mo3 B7 Mo4 -43.8(4) . . . . ?
B4 Mo3 B7 Mo4 -178.3(6) . . . . ?
Mo1 Mo3 B7 Mo4 150.46(13) . . . . ?
Mo2 Mo3 B7 Mo4 -148.01(13) . . . . ?
B6 B7 B8 B9 0.7(7) . . . . ?
Mo4 B7 B8 B9 44.0(5) . . . . ?
Mo3 B7 B8 B9 -45.6(4) . . . . ?
B6 B7 B8 Mo4 -43.3(4) . . . . ?
Mo3 B7 B8 Mo4 -89.6(2) . . . . ?
B6 B7 B8 Mo3 46.3(4) . . . . ?
Mo4 B7 B8 Mo3 89.6(2) . . . . ?
B6 Mo4 B8 B7 27.2(4) . . . . ?
B9 Mo4 B8 B7 142.6(5) . . . . ?
B5 Mo4 B8 B7 68.8(5) . . . . ?
C24 Mo4 B8 B7 -130.7(3) . . . . ?
C23 Mo4 B8 B7 -104.2(4) . . . . ?
C25 Mo4 B8 B7 -117.0(5) . . . . ?
C21 Mo4 B8 B7 -63.3(4) . . . . ?
C22 Mo4 B8 B7 -71.3(4) . . . . ?
Mo3 Mo4 B8 B7 68.4(3) . . . . ?
B6 Mo4 B8 B9 -115.4(5) . . . . ?
B7 Mo4 B8 B9 -142.6(5) . . . . ?
B5 Mo4 B8 B9 -73.8(6) . . . . ?
C24 Mo4 B8 B9 86.7(4) . . . . ?
C23 Mo4 B8 B9 113.2(4) . . . . ?
C25 Mo4 B8 B9 100.4(5) . . . . ?
C21 Mo4 B8 B9 154.1(4) . . . . ?
C22 Mo4 B8 B9 146.2(4) . . . . ?
Mo3 Mo4 B8 B9 -74.2(4) . . . . ?
B6 Mo4 B8 Mo3 -41.2(4) . . . . ?
B7 Mo4 B8 Mo3 -68.4(3) . . . . ?
B9 Mo4 B8 Mo3 74.2(4) . . . . ?
B5 Mo4 B8 Mo3 0.4(5) . . . . ?
C24 Mo4 B8 Mo3 160.93(19) . . . . ?
C23 Mo4 B8 Mo3 -172.6(3) . . . . ?
C25 Mo4 B8 Mo3 174.6(3) . . . . ?
C21 Mo4 B8 Mo3 -131.7(2) . . . . ?
C22 Mo4 B8 Mo3 -139.6(3) . . . . ?
B6 Mo3 B8 B7 -28.3(4) . . . . ?
B5 Mo3 B8 B7 -69.0(5) . . . . ?
B9 Mo3 B8 B7 -141.6(5) . . . . ?
B4 Mo3 B8 B7 148.4(3) . . . . ?
Mo4 Mo3 B8 B7 -68.6(3) . . . . ?
Mo1 Mo3 B8 B7 71.6(4) . . . . ?
Mo2 Mo3 B8 B7 114.9(3) . . . . ?
B7 Mo3 B8 B9 141.6(5) . . . . ?
B6 Mo3 B8 B9 113.3(5) . . . . ?
B5 Mo3 B8 B9 72.6(6) . . . . ?
B4 Mo3 B8 B9 -70.0(5) . . . . ?
Mo4 Mo3 B8 B9 73.0(4) . . . . ?
Mo1 Mo3 B8 B9 -146.7(4) . . . . ?
Mo2 Mo3 B8 B9 -103.5(4) . . . . ?
B7 Mo3 B8 Mo4 68.6(3) . . . . ?
B6 Mo3 B8 Mo4 40.3(4) . . . . ?
B5 Mo3 B8 Mo4 -0.4(5) . . . . ?
B9 Mo3 B8 Mo4 -73.0(4) . . . . ?
B4 Mo3 B8 Mo4 -143.0(2) . . . . ?
Mo1 Mo3 B8 Mo4 140.25(13) . . . . ?
Mo2 Mo3 B8 Mo4 -176.51(18) . . . . ?
B7 B8 B9 Mo4 -42.4(4) . . . . ?
Mo3 B8 B9 Mo4 -85.9(2) . . . . ?
B7 B8 B9 Mo3 43.5(4) . . . . ?
Mo4 B8 B9 Mo3 85.9(2) . . . . ?
B6 Mo4 B9 B8 67.2(5) . . . . ?
B7 Mo4 B9 B8 25.8(4) . . . . ?
B5 Mo4 B9 B8 110.5(5) . . . . ?
C24 Mo4 B9 B8 -108.4(3) . . . . ?
C23 Mo4 B9 B8 -72.4(4) . . . . ?
C25 Mo4 B9 B8 -133.0(3) . . . . ?
C21 Mo4 B9 B8 -96.5(12) . . . . ?
C22 Mo4 B9 B8 -50.5(4) . . . . ?
Mo3 Mo4 B9 B8 68.0(3) . . . . ?
B6 Mo4 B9 Mo3 -0.8(5) . . . . ?
B7 Mo4 B9 Mo3 -42.2(3) . . . . ?
B8 Mo4 B9 Mo3 -68.0(3) . . . . ?
B5 Mo4 B9 Mo3 42.4(4) . . . . ?
C24 Mo4 B9 Mo3 -176.4(3) . . . . ?
C23 Mo4 B9 Mo3 -140.4(3) . . . . ?
C25 Mo4 B9 Mo3 158.95(17) . . . . ?
C21 Mo4 B9 Mo3 -164.6(10) . . . . ?
C22 Mo4 B9 Mo3 -118.5(3) . . . . ?
B7 Mo3 B9 B8 -26.3(4) . . . . ?
B6 Mo3 B9 B8 -67.5(5) . . . . ?
B5 Mo3 B9 B8 -110.2(5) . . . . ?
B4 Mo3 B9 B8 137.1(3) . . . . ?
Mo4 Mo3 B9 B8 -68.3(3) . . . . ?
Mo1 Mo3 B9 B8 117.4(8) . . . . ?
Mo2 Mo3 B9 B8 86.6(3) . . . . ?
B7 Mo3 B9 Mo4 42.0(3) . . . . ?
B6 Mo3 B9 Mo4 0.8(5) . . . . ?
B8 Mo3 B9 Mo4 68.3(3) . . . . ?
B5 Mo3 B9 Mo4 -41.9(4) . . . . ?
B4 Mo3 B9 Mo4 -154.6(2) . . . . ?
Mo1 Mo3 B9 Mo4 -174.3(6) . . . . ?
Mo2 Mo3 B9 Mo4 154.9(2) . . . . ?
B2 Mo1 C1 C2 178.9(4) . . . . ?
B3 Mo1 C1 C2 137.4(4) . . . . ?
B4 Mo1 C1 C2 79.6(6) . . . . ?
B1 Mo1 C1 C2 -135.9(4) . . . . ?
C4 Mo1 C1 C2 78.6(4) . . . . ?
C3 Mo1 C1 C2 37.2(3) . . . . ?
C5 Mo1 C1 C2 114.8(5) . . . . ?
Mo2 Mo1 C1 C2 -154.1(3) . . . . ?
Mo3 Mo1 C1 C2 -31.0(4) . . . . ?
B2 Mo1 C1 C5 64.1(4) . . . . ?
B3 Mo1 C1 C5 22.5(4) . . . . ?
B4 Mo1 C1 C5 -35.2(7) . . . . ?
C2 Mo1 C1 C5 -114.8(5) . . . . ?
B1 Mo1 C1 C5 109.3(4) . . . . ?
C4 Mo1 C1 C5 -36.2(3) . . . . ?
C3 Mo1 C1 C5 -77.6(4) . . . . ?
Mo2 Mo1 C1 C5 91.0(4) . . . . ?
Mo3 Mo1 C1 C5 -145.8(3) . . . . ?
B2 Mo1 C1 C6 -57.8(7) . . . . ?
B3 Mo1 C1 C6 -99.3(7) . . . . ?
B4 Mo1 C1 C6 -157.1(7) . . . . ?
C2 Mo1 C1 C6 123.3(9) . . . . ?
B1 Mo1 C1 C6 -12.6(7) . . . . ?
C4 Mo1 C1 C6 -158.1(8) . . . . ?
C3 Mo1 C1 C6 160.5(8) . . . . ?
C5 Mo1 C1 C6 -121.9(9) . . . . ?
Mo2 Mo1 C1 C6 -30.8(9) . . . . ?
Mo3 Mo1 C1 C6 92.3(7) . . . . ?
C5 C1 C2 C3 0.6(6) . . . . ?
C6 C1 C2 C3 178.3(5) . . . . ?
Mo1 C1 C2 C3 -64.8(4) . . . . ?
C5 C1 C2 C7 -173.3(5) . . . . ?
C6 C1 C2 C7 4.4(9) . . . . ?
Mo1 C1 C2 C7 121.3(5) . . . . ?
C5 C1 C2 Mo1 65.4(3) . . . . ?
C6 C1 C2 Mo1 -116.9(6) . . . . ?
B2 Mo1 C2 C3 114.8(4) . . . . ?
B3 Mo1 C2 C3 43.2(5) . . . . ?
B4 Mo1 C2 C3 -26.8(4) . . . . ?
B1 Mo1 C2 C3 169.5(3) . . . . ?
C1 Mo1 C2 C3 116.3(4) . . . . ?
C4 Mo1 C2 C3 37.8(3) . . . . ?
C5 Mo1 C2 C3 78.5(4) . . . . ?
Mo2 Mo1 C2 C3 -134.8(6) . . . . ?
Mo3 Mo1 C2 C3 -83.9(3) . . . . ?
B2 Mo1 C2 C1 -1.5(5) . . . . ?
B3 Mo1 C2 C1 -73.1(5) . . . . ?
B4 Mo1 C2 C1 -143.1(4) . . . . ?
B1 Mo1 C2 C1 53.2(4) . . . . ?
C4 Mo1 C2 C1 -78.5(4) . . . . ?
C3 Mo1 C2 C1 -116.3(4) . . . . ?
C5 Mo1 C2 C1 -37.9(3) . . . . ?
Mo2 Mo1 C2 C1 108.8(6) . . . . ?
Mo3 Mo1 C2 C1 159.8(3) . . . . ?
B2 Mo1 C2 C7 -122.4(7) . . . . ?
B3 Mo1 C2 C7 166.0(7) . . . . ?
B4 Mo1 C2 C7 96.0(8) . . . . ?
B1 Mo1 C2 C7 -67.7(8) . . . . ?
C1 Mo1 C2 C7 -120.9(9) . . . . ?
C4 Mo1 C2 C7 160.6(9) . . . . ?
C3 Mo1 C2 C7 122.8(9) . . . . ?
C5 Mo1 C2 C7 -158.7(9) . . . . ?
Mo2 Mo1 C2 C7 -12.0(13) . . . . ?
Mo3 Mo1 C2 C7 38.9(8) . . . . ?
C1 C2 C3 C4 0.2(6) . . . . ?
C7 C2 C3 C4 173.9(5) . . . . ?
Mo1 C2 C3 C4 -64.6(4) . . . . ?
C1 C2 C3 C8 -171.6(5) . . . . ?
C7 C2 C3 C8 2.1(9) . . . . ?
Mo1 C2 C3 C8 123.6(6) . . . . ?
C1 C2 C3 Mo1 64.8(3) . . . . ?
C7 C2 C3 Mo1 -121.5(5) . . . . ?
B2 Mo1 C3 C2 -105.8(4) . . . . ?
B3 Mo1 C3 C2 -153.9(3) . . . . ?
B4 Mo1 C3 C2 160.5(3) . . . . ?
B1 Mo1 C3 C2 -21.2(6) . . . . ?
C1 Mo1 C3 C2 -37.2(3) . . . . ?
C4 Mo1 C3 C2 -115.0(5) . . . . ?
C5 Mo1 C3 C2 -78.5(4) . . . . ?
Mo2 Mo1 C3 C2 156.6(3) . . . . ?
Mo3 Mo1 C3 C2 105.8(3) . . . . ?
B2 Mo1 C3 C4 9.2(5) . . . . ?
B3 Mo1 C3 C4 -38.9(4) . . . . ?
B4 Mo1 C3 C4 -84.5(4) . . . . ?
C2 Mo1 C3 C4 115.0(5) . . . . ?
B1 Mo1 C3 C4 93.8(6) . . . . ?
C1 Mo1 C3 C4 77.8(4) . . . . ?
C5 Mo1 C3 C4 36.5(3) . . . . ?
Mo2 Mo1 C3 C4 -88.4(4) . . . . ?
Mo3 Mo1 C3 C4 -139.2(3) . . . . ?
B2 Mo1 C3 C8 129.7(8) . . . . ?
B3 Mo1 C3 C8 81.6(8) . . . . ?
B4 Mo1 C3 C8 36.1(8) . . . . ?
C2 Mo1 C3 C8 -124.5(10) . . . . ?
B1 Mo1 C3 C8 -145.6(8) . . . . ?
C1 Mo1 C3 C8 -161.6(9) . . . . ?
C4 Mo1 C3 C8 120.5(10) . . . . ?
C5 Mo1 C3 C8 157.0(9) . . . . ?
Mo2 Mo1 C3 C8 32.1(10) . . . . ?
Mo3 Mo1 C3 C8 -18.7(8) . . . . ?
C2 C3 C4 C5 -0.9(6) . . . . ?
C8 C3 C4 C5 171.3(5) . . . . ?
Mo1 C3 C4 C5 -65.0(4) . . . . ?
C2 C3 C4 C9 -174.2(5) . . . . ?
C8 C3 C4 C9 -2.0(9) . . . . ?
Mo1 C3 C4 C9 121.7(5) . . . . ?
C2 C3 C4 Mo1 64.1(4) . . . . ?
C8 C3 C4 Mo1 -123.7(6) . . . . ?
B2 Mo1 C4 C5 -57.2(4) . . . . ?
B3 Mo1 C4 C5 -98.2(4) . . . . ?
B4 Mo1 C4 C5 -142.6(3) . . . . ?
C2 Mo1 C4 C5 78.6(4) . . . . ?
B1 Mo1 C4 C5 -22.1(5) . . . . ?
C1 Mo1 C4 C5 37.0(3) . . . . ?
C3 Mo1 C4 C5 116.6(5) . . . . ?
Mo2 Mo1 C4 C5 -104.0(3) . . . . ?
Mo3 Mo1 C4 C5 169.0(3) . . . . ?
B2 Mo1 C4 C3 -173.8(4) . . . . ?
B3 Mo1 C4 C3 145.2(4) . . . . ?
B4 Mo1 C4 C3 100.9(4) . . . . ?
C2 Mo1 C4 C3 -37.9(3) . . . . ?
B1 Mo1 C4 C3 -138.7(4) . . . . ?
C1 Mo1 C4 C3 -79.6(4) . . . . ?
C5 Mo1 C4 C3 -116.6(5) . . . . ?
Mo2 Mo1 C4 C3 139.4(3) . . . . ?
Mo3 Mo1 C4 C3 52.5(4) . . . . ?
B2 Mo1 C4 C9 66.3(8) . . . . ?
B3 Mo1 C4 C9 25.3(8) . . . . ?
B4 Mo1 C4 C9 -19.1(8) . . . . ?
C2 Mo1 C4 C9 -157.8(9) . . . . ?
B1 Mo1 C4 C9 101.4(8) . . . . ?
C1 Mo1 C4 C9 160.5(9) . . . . ?
C3 Mo1 C4 C9 -119.9(10) . . . . ?
C5 Mo1 C4 C9 123.5(9) . . . . ?
Mo2 Mo1 C4 C9 19.5(9) . . . . ?
Mo3 Mo1 C4 C9 -67.4(8) . . . . ?
C3 C4 C5 C1 1.3(6) . . . . ?
C9 C4 C5 C1 174.4(5) . . . . ?
Mo1 C4 C5 C1 -63.1(4) . . . . ?
C3 C4 C5 C10 -172.1(5) . . . . ?
C9 C4 C5 C10 1.0(9) . . . . ?
Mo1 C4 C5 C10 123.5(5) . . . . ?
C3 C4 C5 Mo1 64.4(4) . . . . ?
C9 C4 C5 Mo1 -122.5(6) . . . . ?
C2 C1 C5 C4 -1.2(6) . . . . ?
C6 C1 C5 C4 -178.9(5) . . . . ?
Mo1 C1 C5 C4 63.4(4) . . . . ?
C2 C1 C5 C10 172.1(5) . . . . ?
C6 C1 C5 C10 -5.6(9) . . . . ?
Mo1 C1 C5 C10 -123.3(6) . . . . ?
C2 C1 C5 Mo1 -64.5(3) . . . . ?
C6 C1 C5 Mo1 117.7(5) . . . . ?
B2 Mo1 C5 C4 125.2(4) . . . . ?
B3 Mo1 C5 C4 81.3(4) . . . . ?
B4 Mo1 C5 C4 45.4(4) . . . . ?
C2 Mo1 C5 C4 -79.1(4) . . . . ?
B1 Mo1 C5 C4 165.1(3) . . . . ?
C1 Mo1 C5 C4 -117.1(5) . . . . ?
C3 Mo1 C5 C4 -37.3(3) . . . . ?
Mo2 Mo1 C5 C4 112.0(3) . . . . ?
Mo3 Mo1 C5 C4 -25.4(7) . . . . ?
B2 Mo1 C5 C1 -117.7(4) . . . . ?
B3 Mo1 C5 C1 -161.6(4) . . . . ?
B4 Mo1 C5 C1 162.5(3) . . . . ?
C2 Mo1 C5 C1 38.0(3) . . . . ?
B1 Mo1 C5 C1 -77.8(4) . . . . ?
C4 Mo1 C5 C1 117.1(5) . . . . ?
C3 Mo1 C5 C1 79.8(4) . . . . ?
Mo2 Mo1 C5 C1 -130.9(3) . . . . ?
Mo3 Mo1 C5 C1 91.7(6) . . . . ?
B2 Mo1 C5 C10 4.1(8) . . . . ?
B3 Mo1 C5 C10 -39.8(8) . . . . ?
B4 Mo1 C5 C10 -75.7(9) . . . . ?
C2 Mo1 C5 C10 159.8(9) . . . . ?
B1 Mo1 C5 C10 44.0(9) . . . . ?
C1 Mo1 C5 C10 121.8(10) . . . . ?
C4 Mo1 C5 C10 -121.1(10) . . . . ?
C3 Mo1 C5 C10 -158.4(9) . . . . ?
Mo2 Mo1 C5 C10 -9.1(9) . . . . ?
Mo3 Mo1 C5 C10 -146.5(7) . . . . ?
B3 Mo2 C11 C12 -77.3(3) . . . . ?
B2 Mo2 C11 C12 -120.8(3) . . . . ?
B4 Mo2 C11 C12 -44.2(4) . . . . ?
B1 Mo2 C11 C12 -161.9(3) . . . . ?
C14 Mo2 C11 C12 79.9(3) . . . . ?
C15 Mo2 C11 C12 117.2(4) . . . . ?
C13 Mo2 C11 C12 38.5(3) . . . . ?
Mo1 Mo2 C11 C12 -112.3(3) . . . . ?
Mo3 Mo2 C11 C12 38.8(6) . . . . ?
B3 Mo2 C11 C15 165.5(3) . . . . ?
B2 Mo2 C11 C15 122.0(3) . . . . ?
B4 Mo2 C11 C15 -161.3(3) . . . . ?
B1 Mo2 C11 C15 80.9(3) . . . . ?
C12 Mo2 C11 C15 -117.2(4) . . . . ?
C14 Mo2 C11 C15 -37.2(3) . . . . ?
C13 Mo2 C11 C15 -78.7(3) . . . . ?
Mo1 Mo2 C11 C15 130.5(2) . . . . ?
Mo3 Mo2 C11 C15 -78.4(6) . . . . ?
B3 Mo2 C11 C16 44.7(6) . . . . ?
B2 Mo2 C11 C16 1.1(6) . . . . ?
B4 Mo2 C11 C16 77.8(6) . . . . ?
B1 Mo2 C11 C16 -40.0(6) . . . . ?
C12 Mo2 C11 C16 122.0(7) . . . . ?
C14 Mo2 C11 C16 -158.1(6) . . . . ?
C15 Mo2 C11 C16 -120.9(7) . . . . ?
C13 Mo2 C11 C16 160.5(7) . . . . ?
Mo1 Mo2 C11 C16 9.6(7) . . . . ?
Mo3 Mo2 C11 C16 160.7(5) . . . . ?
C15 C11 C12 C13 -1.5(5) . . . . ?
C16 C11 C12 C13 172.3(4) . . . . ?
Mo2 C11 C12 C13 -65.1(3) . . . . ?
C15 C11 C12 C17 -173.8(5) . . . . ?
C16 C11 C12 C17 0.0(8) . . . . ?
Mo2 C11 C12 C17 122.6(5) . . . . ?
C15 C11 C12 Mo2 63.6(3) . . . . ?
C16 C11 C12 Mo2 -122.6(5) . . . . ?
B3 Mo2 C12 C11 102.7(3) . . . . ?
B2 Mo2 C12 C11 60.8(3) . . . . ?
B4 Mo2 C12 C11 145.6(3) . . . . ?
B1 Mo2 C12 C11 25.5(4) . . . . ?
C14 Mo2 C12 C11 -77.9(3) . . . . ?
C15 Mo2 C12 C11 -36.7(3) . . . . ?
C13 Mo2 C12 C11 -114.9(4) . . . . ?
Mo1 Mo2 C12 C11 104.4(3) . . . . ?
Mo3 Mo2 C12 C11 -165.6(2) . . . . ?
B3 Mo2 C12 C13 -142.4(3) . . . . ?
B2 Mo2 C12 C13 175.7(3) . . . . ?
B4 Mo2 C12 C13 -99.5(3) . . . . ?
B1 Mo2 C12 C13 140.4(3) . . . . ?
C14 Mo2 C12 C13 37.0(3) . . . . ?
C15 Mo2 C12 C13 78.2(3) . . . . ?
C11 Mo2 C12 C13 114.9(4) . . . . ?
Mo1 Mo2 C12 C13 -140.7(2) . . . . ?
Mo3 Mo2 C12 C13 -50.7(3) . . . . ?
B3 Mo2 C12 C17 -18.7(7) . . . . ?
B2 Mo2 C12 C17 -60.6(7) . . . . ?
B4 Mo2 C12 C17 24.2(7) . . . . ?
B1 Mo2 C12 C17 -95.9(7) . . . . ?
C14 Mo2 C12 C17 160.7(8) . . . . ?
C15 Mo2 C12 C17 -158.2(8) . . . . ?
C13 Mo2 C12 C17 123.7(8) . . . . ?
C11 Mo2 C12 C17 -121.4(8) . . . . ?
Mo1 Mo2 C12 C17 -17.0(8) . . . . ?
Mo3 Mo2 C12 C17 73.0(7) . . . . ?
C11 C12 C13 C14 1.5(5) . . . . ?
C17 C12 C13 C14 173.6(5) . . . . ?
Mo2 C12 C13 C14 -63.9(3) . . . . ?
C11 C12 C13 C18 -171.3(5) . . . . ?
C17 C12 C13 C18 0.8(8) . . . . ?
Mo2 C12 C13 C18 123.3(5) . . . . ?
C11 C12 C13 Mo2 65.4(3) . . . . ?
C17 C12 C13 Mo2 -122.5(5) . . . . ?
B3 Mo2 C13 C14 157.8(3) . . . . ?
B2 Mo2 C13 C14 109.8(3) . . . . ?
B4 Mo2 C13 C14 -156.0(3) . . . . ?
B1 Mo2 C13 C14 29.3(6) . . . . ?
C12 Mo2 C13 C14 116.0(4) . . . . ?
C15 Mo2 C13 C14 37.2(2) . . . . ?
C11 Mo2 C13 C14 78.6(3) . . . . ?
Mo1 Mo2 C13 C14 -155.1(2) . . . . ?
Mo3 Mo2 C13 C14 -101.4(2) . . . . ?
B3 Mo2 C13 C12 41.7(3) . . . . ?
B2 Mo2 C13 C12 -6.2(5) . . . . ?
B4 Mo2 C13 C12 88.0(3) . . . . ?
B1 Mo2 C13 C12 -86.7(5) . . . . ?
C14 Mo2 C13 C12 -116.0(4) . . . . ?
C15 Mo2 C13 C12 -78.8(3) . . . . ?
C11 Mo2 C13 C12 -37.5(3) . . . . ?
Mo1 Mo2 C13 C12 88.9(4) . . . . ?
Mo3 Mo2 C13 C12 142.6(3) . . . . ?
B3 Mo2 C13 C18 -77.7(7) . . . . ?
B2 Mo2 C13 C18 -125.6(7) . . . . ?
B4 Mo2 C13 C18 -31.5(7) . . . . ?
B1 Mo2 C13 C18 153.8(6) . . . . ?
C12 Mo2 C13 C18 -119.4(8) . . . . ?
C14 Mo2 C13 C18 124.5(8) . . . . ?
C15 Mo2 C13 C18 161.7(8) . . . . ?
C11 Mo2 C13 C18 -156.9(8) . . . . ?
Mo1 Mo2 C13 C18 -30.6(9) . . . . ?
Mo3 Mo2 C13 C18 23.2(7) . . . . ?
C12 C13 C14 C15 -1.0(5) . . . . ?
C18 C13 C14 C15 171.5(5) . . . . ?
Mo2 C13 C14 C15 -64.4(3) . . . . ?
C12 C13 C14 C19 -174.5(4) . . . . ?
C18 C13 C14 C19 -2.1(8) . . . . ?
Mo2 C13 C14 C19 122.0(4) . . . . ?
C12 C13 C14 Mo2 63.5(3) . . . . ?
C18 C13 C14 Mo2 -124.1(5) . . . . ?
B3 Mo2 C14 C15 79.3(4) . . . . ?
B2 Mo2 C14 C15 5.9(4) . . . . ?
B4 Mo2 C14 C15 149.6(3) . . . . ?
B1 Mo2 C14 C15 -49.1(3) . . . . ?
C12 Mo2 C14 C15 78.3(3) . . . . ?
C13 Mo2 C14 C15 116.1(4) . . . . ?
C11 Mo2 C14 C15 37.3(3) . . . . ?
Mo1 Mo2 C14 C15 -107.6(4) . . . . ?
Mo3 Mo2 C14 C15 -154.8(2) . . . . ?
B3 Mo2 C14 C13 -36.8(4) . . . . ?
B2 Mo2 C14 C13 -110.2(3) . . . . ?
B4 Mo2 C14 C13 33.5(4) . . . . ?
B1 Mo2 C14 C13 -165.2(3) . . . . ?
C12 Mo2 C14 C13 -37.8(3) . . . . ?
C15 Mo2 C14 C13 -116.1(4) . . . . ?
C11 Mo2 C14 C13 -78.9(3) . . . . ?
Mo1 Mo2 C14 C13 136.3(4) . . . . ?
Mo3 Mo2 C14 C13 89.1(3) . . . . ?
B3 Mo2 C14 C19 -159.2(5) . . . . ?
B2 Mo2 C14 C19 127.4(5) . . . . ?
B4 Mo2 C14 C19 -88.9(6) . . . . ?
B1 Mo2 C14 C19 72.3(6) . . . . ?
C12 Mo2 C14 C19 -160.2(6) . . . . ?
C15 Mo2 C14 C19 121.5(7) . . . . ?
C13 Mo2 C14 C19 -122.4(6) . . . . ?
C11 Mo2 C14 C19 158.7(6) . . . . ?
Mo1 Mo2 C14 C19 13.9(9) . . . . ?
Mo3 Mo2 C14 C19 -33.3(6) . . . . ?
C13 C14 C15 C11 0.1(5) . . . . ?
C19 C14 C15 C11 173.7(4) . . . . ?
Mo2 C14 C15 C11 -64.4(3) . . . . ?
C13 C14 C15 C20 -175.6(4) . . . . ?
C19 C14 C15 C20 -2.0(7) . . . . ?
Mo2 C14 C15 C20 119.9(5) . . . . ?
C13 C14 C15 Mo2 64.5(3) . . . . ?
C19 C14 C15 Mo2 -121.9(4) . . . . ?
C12 C11 C15 C14 0.9(5) . . . . ?
C16 C11 C15 C14 -173.0(4) . . . . ?
Mo2 C11 C15 C14 64.3(3) . . . . ?
C12 C11 C15 C20 176.5(4) . . . . ?
C16 C11 C15 C20 2.7(7) . . . . ?
Mo2 C11 C15 C20 -120.1(5) . . . . ?
C12 C11 C15 Mo2 -63.4(3) . . . . ?
C16 C11 C15 Mo2 122.8(5) . . . . ?
B3 Mo2 C15 C14 -134.4(3) . . . . ?
B2 Mo2 C15 C14 -175.9(3) . . . . ?
B4 Mo2 C15 C14 -73.4(5) . . . . ?
B1 Mo2 C15 C14 139.2(3) . . . . ?
C12 Mo2 C15 C14 -79.5(3) . . . . ?
C13 Mo2 C15 C14 -37.3(3) . . . . ?
C11 Mo2 C15 C14 -116.1(4) . . . . ?
Mo1 Mo2 C15 C14 152.5(2) . . . . ?
Mo3 Mo2 C15 C14 37.5(3) . . . . ?
B3 Mo2 C15 C11 -18.3(4) . . . . ?
B2 Mo2 C15 C11 -59.8(3) . . . . ?
B4 Mo2 C15 C11 42.7(6) . . . . ?
B1 Mo2 C15 C11 -104.7(3) . . . . ?
C12 Mo2 C15 C11 36.6(3) . . . . ?
C14 Mo2 C15 C11 116.1(4) . . . . ?
C13 Mo2 C15 C11 78.8(3) . . . . ?
Mo1 Mo2 C15 C11 -91.4(3) . . . . ?
Mo3 Mo2 C15 C11 153.6(2) . . . . ?
B3 Mo2 C15 C20 104.2(5) . . . . ?
B2 Mo2 C15 C20 62.6(5) . . . . ?
B4 Mo2 C15 C20 165.1(5) . . . . ?
B1 Mo2 C15 C20 17.7(5) . . . . ?
C12 Mo2 C15 C20 159.0(5) . . . . ?
C14 Mo2 C15 C20 -121.5(6) . . . . ?
C13 Mo2 C15 C20 -158.7(5) . . . . ?
C11 Mo2 C15 C20 122.5(6) . . . . ?
Mo1 Mo2 C15 C20 31.0(6) . . . . ?
Mo3 Mo2 C15 C20 -83.9(5) . . . . ?
B6 Mo4 C21 C22 -99.9(5) . . . . ?
B7 Mo4 C21 C22 -55.1(5) . . . . ?
B8 Mo4 C21 C22 -13.8(6) . . . . ?
B9 Mo4 C21 C22 64.2(14) . . . . ?
B5 Mo4 C21 C22 -144.3(5) . . . . ?
C24 Mo4 C21 C22 77.8(4) . . . . ?
C23 Mo4 C21 C22 36.5(4) . . . . ?
C25 Mo4 C21 C22 115.0(5) . . . . ?
Mo3 Mo4 C21 C22 -94.4(4) . . . . ?
B6 Mo4 C21 C25 145.1(5) . . . . ?
B7 Mo4 C21 C25 -170.1(4) . . . . ?
B8 Mo4 C21 C25 -128.8(4) . . . . ?
B9 Mo4 C21 C25 -50.8(14) . . . . ?
B5 Mo4 C21 C25 100.7(5) . . . . ?
C24 Mo4 C21 C25 -37.2(3) . . . . ?
C23 Mo4 C21 C25 -78.5(4) . . . . ?
C22 Mo4 C21 C25 -115.0(5) . . . . ?
Mo3 Mo4 C21 C25 150.6(2) . . . . ?
B6 Mo4 C21 C26 24.5(8) . . . . ?
B7 Mo4 C21 C26 69.3(7) . . . . ?
B8 Mo4 C21 C26 110.7(7) . . . . ?
B9 Mo4 C21 C26 -171.4(13) . . . . ?
B5 Mo4 C21 C26 -19.9(8) . . . . ?
C24 Mo4 C21 C26 -157.8(8) . . . . ?
C23 Mo4 C21 C26 161.0(8) . . . . ?
C25 Mo4 C21 C26 -120.6(8) . . . . ?
C22 Mo4 C21 C26 124.4(9) . . . . ?
Mo3 Mo4 C21 C26 30.1(9) . . . . ?
C25 C21 C22 C23 1.4(6) . . . . ?
C26 C21 C22 C23 175.3(5) . . . . ?
Mo4 C21 C22 C23 -63.1(4) . . . . ?
C25 C21 C22 C27 -172.4(5) . . . . ?
C26 C21 C22 C27 1.4(8) . . . . ?
Mo4 C21 C22 C27 123.1(5) . . . . ?
C25 C21 C22 Mo4 64.5(3) . . . . ?
C26 C21 C22 Mo4 -121.7(5) . . . . ?
B6 Mo4 C22 C21 84.4(5) . . . . ?
B7 Mo4 C22 C21 127.4(5) . . . . ?
B8 Mo4 C22 C21 170.1(4) . . . . ?
B9 Mo4 C22 C21 -156.6(5) . . . . ?
B5 Mo4 C22 C21 50.3(5) . . . . ?
C24 Mo4 C22 C21 -79.9(4) . . . . ?
C23 Mo4 C22 C21 -117.5(5) . . . . ?
C25 Mo4 C22 C21 -38.0(3) . . . . ?
Mo3 Mo4 C22 C21 126.3(3) . . . . ?
B6 Mo4 C22 C23 -158.1(4) . . . . ?
B7 Mo4 C22 C23 -115.1(4) . . . . ?
B8 Mo4 C22 C23 -72.4(4) . . . . ?
B9 Mo4 C22 C23 -39.1(5) . . . . ?
B5 Mo4 C22 C23 167.8(4) . . . . ?
C24 Mo4 C22 C23 37.6(3) . . . . ?
C25 Mo4 C22 C23 79.5(4) . . . . ?
C21 Mo4 C22 C23 117.5(5) . . . . ?
Mo3 Mo4 C22 C23 -116.2(3) . . . . ?
B6 Mo4 C22 C27 -36.2(9) . . . . ?
B7 Mo4 C22 C27 6.9(9) . . . . ?
B8 Mo4 C22 C27 49.5(9) . . . . ?
B9 Mo4 C22 C27 82.8(10) . . . . ?
B5 Mo4 C22 C27 -70.2(10) . . . . ?
C24 Mo4 C22 C27 159.5(10) . . . . ?
C23 Mo4 C22 C27 122.0(11) . . . . ?
C25 Mo4 C22 C27 -158.6(10) . . . . ?
C21 Mo4 C22 C27 -120.6(11) . . . . ?
Mo3 Mo4 C22 C27 5.7(10) . . . . ?
C21 C22 C23 C24 -1.2(6) . . . . ?
C27 C22 C23 C24 172.6(4) . . . . ?
Mo4 C22 C23 C24 -64.7(3) . . . . ?
C21 C22 C23 C28 -174.4(4) . . . . ?
C27 C22 C23 C28 -0.7(8) . . . . ?
Mo4 C22 C23 C28 122.0(5) . . . . ?
C21 C22 C23 Mo4 63.6(4) . . . . ?
C27 C22 C23 Mo4 -122.7(5) . . . . ?
B6 Mo4 C23 C24 144.7(4) . . . . ?
B7 Mo4 C23 C24 -178.4(4) . . . . ?
B8 Mo4 C23 C24 -133.9(5) . . . . ?
B9 Mo4 C23 C24 -92.1(5) . . . . ?
B5 Mo4 C23 C24 75.9(19) . . . . ?
C25 Mo4 C23 C24 37.8(3) . . . . ?
C21 Mo4 C23 C24 79.2(4) . . . . ?
C22 Mo4 C23 C24 115.5(5) . . . . ?
Mo3 Mo4 C23 C24 -142.6(3) . . . . ?
B6 Mo4 C23 C22 29.2(5) . . . . ?
B7 Mo4 C23 C22 66.1(4) . . . . ?
B8 Mo4 C23 C22 110.5(4) . . . . ?
B9 Mo4 C23 C22 152.3(4) . . . . ?
B5 Mo4 C23 C22 -39.7(19) . . . . ?
C24 Mo4 C23 C22 -115.5(5) . . . . ?
C25 Mo4 C23 C22 -77.8(4) . . . . ?
C21 Mo4 C23 C22 -36.3(3) . . . . ?
Mo3 Mo4 C23 C22 101.9(3) . . . . ?
B6 Mo4 C23 C28 -92.9(10) . . . . ?
B7 Mo4 C23 C28 -56.0(9) . . . . ?
B8 Mo4 C23 C28 -11.6(9) . . . . ?
B9 Mo4 C23 C28 30.2(10) . . . . ?
B5 Mo4 C23 C28 -161.8(17) . . . . ?
C24 Mo4 C23 C28 122.4(11) . . . . ?
C25 Mo4 C23 C28 160.1(10) . . . . ?
C21 Mo4 C23 C28 -158.4(10) . . . . ?
C22 Mo4 C23 C28 -122.1(11) . . . . ?
Mo3 Mo4 C23 C28 -20.2(11) . . . . ?
C22 C23 C24 C25 0.5(5) . . . . ?
C28 C23 C24 C25 173.7(5) . . . . ?
Mo4 C23 C24 C25 -64.9(3) . . . . ?
C22 C23 C24 C29 -176.4(5) . . . . ?
C28 C23 C24 C29 -3.2(8) . . . . ?
Mo4 C23 C24 C29 118.2(5) . . . . ?
C22 C23 C24 Mo4 65.3(3) . . . . ?
C28 C23 C24 Mo4 -121.4(5) . . . . ?
B6 Mo4 C24 C23 -73.4(10) . . . . ?
B7 Mo4 C24 C23 2.2(6) . . . . ?
B8 Mo4 C24 C23 51.3(5) . . . . ?
B9 Mo4 C24 C23 97.2(5) . . . . ?
B5 Mo4 C24 C23 -159.0(7) . . . . ?
C25 Mo4 C24 C23 -115.5(5) . . . . ?
C21 Mo4 C24 C23 -78.4(4) . . . . ?
C22 Mo4 C24 C23 -37.5(4) . . . . ?
Mo3 Mo4 C24 C23 90.1(5) . . . . ?
B6 Mo4 C24 C25 42.1(10) . . . . ?
B7 Mo4 C24 C25 117.7(5) . . . . ?
B8 Mo4 C24 C25 166.8(4) . . . . ?
B9 Mo4 C24 C25 -147.3(5) . . . . ?
B5 Mo4 C24 C25 -43.5(7) . . . . ?
C23 Mo4 C24 C25 115.5(5) . . . . ?
C21 Mo4 C24 C25 37.1(3) . . . . ?
C22 Mo4 C24 C25 78.0(4) . . . . ?
Mo3 Mo4 C24 C25 -154.4(3) . . . . ?
B6 Mo4 C24 C29 165.2(10) . . . . ?
B7 Mo4 C24 C29 -119.2(7) . . . . ?
B8 Mo4 C24 C29 -70.2(8) . . . . ?
B9 Mo4 C24 C29 -24.2(8) . . . . ?
B5 Mo4 C24 C29 79.5(9) . . . . ?
C23 Mo4 C24 C29 -121.5(9) . . . . ?
C25 Mo4 C24 C29 123.0(9) . . . . ?
C21 Mo4 C24 C29 160.1(8) . . . . ?
C22 Mo4 C24 C29 -158.9(8) . . . . ?
Mo3 Mo4 C24 C29 -31.4(10) . . . . ?
C22 C21 C25 C24 -1.1(5) . . . . ?
C26 C21 C25 C24 -175.2(5) . . . . ?
Mo4 C21 C25 C24 63.8(3) . . . . ?
C22 C21 C25 C30 174.5(4) . . . . ?
C26 C21 C25 C30 0.5(8) . . . . ?
Mo4 C21 C25 C30 -120.5(5) . . . . ?
C22 C21 C25 Mo4 -64.9(3) . . . . ?
C26 C21 C25 Mo4 121.0(5) . . . . ?
C23 C24 C25 C21 0.4(5) . . . . ?
C29 C24 C25 C21 177.2(5) . . . . ?
Mo4 C24 C25 C21 -64.4(3) . . . . ?
C23 C24 C25 C30 -175.3(4) . . . . ?
C29 C24 C25 C30 1.5(8) . . . . ?
Mo4 C24 C25 C30 119.9(5) . . . . ?
C23 C24 C25 Mo4 64.8(3) . . . . ?
C29 C24 C25 Mo4 -118.4(5) . . . . ?
B6 Mo4 C25 C21 -42.4(6) . . . . ?
B7 Mo4 C25 C21 14.8(6) . . . . ?
B8 Mo4 C25 C21 94.0(6) . . . . ?
B9 Mo4 C25 C21 161.1(6) . . . . ?
B5 Mo4 C25 C21 -92.0(6) . . . . ?
C24 Mo4 C25 C21 116.4(5) . . . . ?
C23 Mo4 C25 C21 78.9(4) . . . . ?
C22 Mo4 C25 C21 37.6(4) . . . . ?
Mo3 Mo4 C25 C21 -100.3(5) . . . . ?
B6 Mo4 C25 C24 -158.8(5) . . . . ?
B7 Mo4 C25 C24 -101.6(6) . . . . ?
B8 Mo4 C25 C24 -22.3(7) . . . . ?
B9 Mo4 C25 C24 44.7(6) . . . . ?
B5 Mo4 C25 C24 151.6(5) . . . . ?
C23 Mo4 C25 C24 -37.5(4) . . . . ?
C21 Mo4 C25 C24 -116.4(5) . . . . ?
C22 Mo4 C25 C24 -78.8(4) . . . . ?
Mo3 Mo4 C25 C24 143.3(4) . . . . ?
B6 Mo4 C25 C30 80.6(8) . . . . ?
B7 Mo4 C25 C30 137.8(7) . . . . ?
B8 Mo4 C25 C30 -142.9(7) . . . . ?
B9 Mo4 C25 C30 -75.9(8) . . . . ?
B5 Mo4 C25 C30 31.0(8) . . . . ?
C24 Mo4 C25 C30 -120.6(8) . . . . ?
C23 Mo4 C25 C30 -158.0(7) . . . . ?
C21 Mo4 C25 C30 123.0(8) . . . . ?
C22 Mo4 C25 C30 160.6(7) . . . . ?
Mo3 Mo4 C25 C30 22.7(10) . . . . ?
